data_7131162
loop_
_publ_author_name
'Pineau, Julie'
'Lima, Lu\'is M. P.'
'Le Roy, Marie M.'
'Marionneau-Lambot, S\'everine'
'Cordier, Marie'
'Le Sa\"ec, Patricia'
'Zeevaart, Jan Rijn'
'Driver, Cathryn H. S.'
'Faivre-Chauvet, Alain'
'Le Bris, Nathalie'
'Tripier, Rapha\"el'

_publ_section_title
;
 Highly inert Cu(ii) complexes of C-aryl bifunctional cyclam-picolinates
 with remarkable 64Cu-labelling and biodistribution
;
_journal_issue 7
_journal_name_full 'Chemical Communications'
_journal_page_first 888
_journal_page_last 891
_journal_paper_doi 10.1039/D2CC06602E
_journal_volume 59
_journal_year 2023
_chemical_compound_source 'synthesis as described'
_chemical_formula_moiety 'C24 H34 Cu N8 O4, 4.75(H2 O)'
_chemical_formula_sum 'C24 H43.5 Cu N8 O8.75'
_chemical_formula_weight 647.70
_space_group_crystal_system monoclinic
_space_group_IT_number 14
_space_group_name_Hall '-P 2yn'
_space_group_name_H-M_alt 'P 1 21/n 1'
_atom_sites_solution_hydrogens mixed
_atom_sites_solution_primary dual
_atom_sites_solution_secondary difmap
_audit_update_record
;
2022-09-06 deposited with the CCDC.	2022-12-20 downloaded from the CCDC.
;
_cell_angle_alpha 90
_cell_angle_beta 97.393(2)
_cell_angle_gamma 90
_cell_formula_units_Z 16
_cell_length_a 16.6398(8)
_cell_length_b 22.4361(9)
_cell_length_c 30.5104(15)
_cell_measurement_reflns_used 9808
_cell_measurement_temperature 150(2)
_cell_measurement_theta_max 27.4624
_cell_measurement_theta_min 2.1952
_cell_measurement_wavelength 0.710730
_cell_volume 11295.8(9)
_computing_cell_refinement 'Bruker APEX2 (Bruker, 2014)'
_computing_data_collection 'Bruker APEX2 (Bruker, 2014)'
_computing_data_reduction 'Bruker APEX2 (Bruker, 2014)'
_computing_molecular_graphics
;
   'PLATON, A.L.Spek, Acta Cryst. 2009, D65, 148-155'
;
_computing_publication_material 'CRYSCALC (T. Roisnel, local program, ver. 2021)'
_computing_structure_refinement 'SHELXL-2018_3 (Sheldrick, 2018)'
_computing_structure_solution 'SHELXT 2018_2 (Sheldrick, 2018)'
_diffrn_ambient_temperature 150(2)
_diffrn_detector CMOS-PHOTON70
_diffrn_detector_area_resol_mean 8.33
_diffrn_measured_fraction_theta_full 0.999
_diffrn_measured_fraction_theta_max 0.994
_diffrn_measurement_device_type 'D8 VENTURE Bruker AXS'
_diffrn_measurement_method 'rotation images'
_diffrn_orient_matrix_UB_11 0.0205686
_diffrn_orient_matrix_UB_12 0.0052702
_diffrn_orient_matrix_UB_13 0.0320290
_diffrn_orient_matrix_UB_21 0.0372062
_diffrn_orient_matrix_UB_22 -0.0347411
_diffrn_orient_matrix_UB_23 -0.0014709
_diffrn_orient_matrix_UB_31 0.0431866
_diffrn_orient_matrix_UB_32 0.0274201
_diffrn_orient_matrix_UB_33 -0.0080196
_diffrn_radiation_monochromator 'multilayer monochromator'
_diffrn_radiation_probe x-ray
_diffrn_radiation_source 'Incoatec microfocus sealed tube'
_diffrn_radiation_type MoK\a
_diffrn_radiation_wavelength 0.71073
_diffrn_reflns_av_R_equivalents 0.0458
_diffrn_reflns_av_unetI/netI 0.0495
_diffrn_reflns_limit_h_max 19
_diffrn_reflns_limit_h_min -21
_diffrn_reflns_limit_k_max 27
_diffrn_reflns_limit_k_min -29
_diffrn_reflns_limit_l_max 39
_diffrn_reflns_limit_l_min -39
_diffrn_reflns_number 85151
_diffrn_reflns_theta_full 25.242
_diffrn_reflns_theta_max 27.485
_diffrn_reflns_theta_min 1.736
_diffrn_source_current 1.00
_diffrn_source_power 1500.0
_diffrn_source_voltage 50.00
_exptl_absorpt_coefficient_mu 0.839
_exptl_absorpt_correction_T_max 0.846
_exptl_absorpt_correction_T_min 0.718
_exptl_absorpt_correction_type multi-scan
_exptl_absorpt_process_details
;
  [Sheldrick, G.M. (2014). SADABS Bruker AXS Inc., Madison, Wisconsin, USA]
;
_exptl_crystal_colour blue
_exptl_crystal_density_diffrn 1.523
_exptl_crystal_description prism
_exptl_crystal_F_000 5480
_exptl_crystal_size_max 0.640
_exptl_crystal_size_mid 0.380
_exptl_crystal_size_min 0.200
_refine_diff_density_max 2.225
_refine_diff_density_min -0.870
_refine_diff_density_rms 0.078
_refine_ls_extinction_method none
_refine_ls_goodness_of_fit_ref 1.015
_refine_ls_hydrogen_treatment mixed
_refine_ls_matrix_type full
_refine_ls_number_parameters 1630
_refine_ls_number_reflns 25753
_refine_ls_number_restraints 43
_refine_ls_restrained_S_all 18.666
_refine_ls_R_factor_all 0.0613
_refine_ls_R_factor_gt 0.0442
_refine_ls_shift/su_max 0.002
_refine_ls_shift/su_mean 0.000
_refine_ls_structure_factor_coef Fsqd
_refine_ls_weighting_details 'w=1/[\s^2^(Fo^2^)+(0.0478P)^2^+16.2407P] where P=(Fo^2^+2Fc^2^)/3'
_refine_ls_weighting_scheme calc
_refine_ls_wR_factor_gt 0.1106
_refine_ls_wR_factor_ref 0.1216
_reflns_number_gt 20336
_reflns_number_total 25753
_reflns_threshold_expression >2sigma(I)
_cod_data_source_file d2cc06602e2.cif
_cod_data_source_block JP288
_cod_depositor_comments
;

2024-09-02
Z value and formula fixed to values more according to usual
chemical conventions.                 miguel
;
_cod_original_formula_sum 'C96 H174 Cu4 N32 O35'
_cod_original_formula_weight 2590.82
_cod_original_formula_moiety '4(C24 H34 Cu N8 O4), 19(H2 O)'
_cod_original_formula_units_Z 4
_cod_original_sg_symbol_H-M 'P 21/n'
_cod_database_code 7131162

loop_
_space_group_symop_operation_xyz
'x, y, z'
'-x+1/2, y+1/2, -z+1/2'
'-x, -y, -z'
'x-1/2, -y-1/2, z-1/2'

loop_
_atom_site_label
_atom_site_type_symbol
_atom_site_fract_x
_atom_site_fract_y
_atom_site_fract_z
_atom_site_U_iso_or_equiv
_atom_site_adp_type
_atom_site_occupancy
_atom_site_site_symmetry_order
_atom_site_calc_flag
_atom_site_refinement_flags_posn
_atom_site_refinement_flags_adp
_atom_site_refinement_flags_occupancy
_atom_site_disorder_assembly
_atom_site_disorder_group
Cu1 Cu 0.26042(2) 0.45416(2) 0.11987(2) 0.01497(7) Uani 1 1 d . . . . .
O1 O 0.29216(10) 0.56202(8) 0.18702(6) 0.0224(4) Uani 1 1 d . . . . .
O2 O 0.20228(12) 0.62351(8) 0.21195(7) 0.0288(4) Uani 1 1 d . . . . .
O3 O -0.33913(18) 0.48325(16) 0.13245(9) 0.0663(8) Uani 1 1 d . . . . .
O4 O -0.3625(2) 0.57941(18) 0.12088(13) 0.0950(13) Uani 1 1 d . . . . .
N1 N 0.21902(12) 0.37421(9) 0.13734(7) 0.0174(4) Uani 1 1 d . . . . .
N2 N 0.28371(12) 0.40971(9) 0.06050(7) 0.0182(4) Uani 1 1 d . . . . .
N3 N 0.30129(14) 0.53045(10) 0.09728(8) 0.0223(4) Uani 1 1 d . . . . .
H3N H 0.285(2) 0.5546(15) 0.1136(11) 0.033 Uiso 1 1 d . U . . .
N4 N 0.38267(13) 0.43398(10) 0.14397(7) 0.0221(4) Uani 1 1 d . . . . .
N5 N 0.16789(12) 0.48233(8) 0.15765(6) 0.0149(4) Uani 1 1 d . . . . .
N6 N -0.07799(13) 0.57225(9) 0.21702(7) 0.0219(4) Uani 1 1 d . . . . .
N7 N -0.15349(13) 0.57376(10) 0.22523(8) 0.0237(5) Uani 1 1 d . . . . .
N8 N -0.18761(12) 0.52105(9) 0.21226(7) 0.0214(4) Uani 1 1 d . . . . .
C1 C 0.27038(18) 0.54791(12) 0.05111(10) 0.0292(6) Uani 1 1 d . . . . .
H1A H 0.292614 0.587605 0.045180 0.035 Uiso 1 1 calc R U . . .
H1B H 0.210695 0.551792 0.048579 0.035 Uiso 1 1 calc R U . . .
C2 C 0.29116(17) 0.50484(12) 0.01583(9) 0.0274(6) Uani 1 1 d . . . . .
H2A H 0.271169 0.521732 -0.013528 0.033 Uiso 1 1 calc R U . . .
H2B H 0.350887 0.501835 0.017870 0.033 Uiso 1 1 calc R U . . .
C3 C 0.25670(16) 0.44246(12) 0.01854(8) 0.0252(5) Uani 1 1 d . . . . .
H3A H 0.196835 0.445246 0.014811 0.030 Uiso 1 1 calc R U . . .
H3B H 0.272034 0.418736 -0.006456 0.030 Uiso 1 1 calc R U . . .
C4 C 0.23685(15) 0.35340(11) 0.05985(8) 0.0215(5) Uani 1 1 d . . . . .
H4A H 0.259676 0.324201 0.040491 0.026 Uiso 1 1 calc R U . . .
H4B H 0.179930 0.361177 0.047345 0.026 Uiso 1 1 calc R U . . .
C5 C 0.23881(16) 0.32717(11) 0.10578(9) 0.0231(5) Uani 1 1 d . . . . .
H5A H 0.199015 0.294284 0.105157 0.028 Uiso 1 1 calc R U . . .
H5B H 0.293323 0.310695 0.115677 0.028 Uiso 1 1 calc R U . . .
C6 C 0.25003(16) 0.35746(12) 0.18393(9) 0.0251(5) Uani 1 1 d . . . . .
H6A H 0.225737 0.318755 0.190609 0.030 Uiso 1 1 calc R U . . .
H6B H 0.230970 0.387578 0.203948 0.030 Uiso 1 1 calc R U . . .
C7 C 0.34185(18) 0.35231(14) 0.19430(10) 0.0333(7) Uani 1 1 d . . . . .
H7A H 0.354729 0.338074 0.225113 0.040 Uiso 1 1 calc R U . . .
H7B H 0.360395 0.321293 0.174818 0.040 Uiso 1 1 calc R U . . .
C8 C 0.39057(18) 0.40826(14) 0.18929(9) 0.0331(6) Uani 1 1 d . . . . .
H8A H 0.373871 0.438902 0.209657 0.040 Uiso 1 1 calc R U . . .
H8B H 0.448454 0.399274 0.198737 0.040 Uiso 1 1 calc R U . . .
C9 C 0.42299(16) 0.49312(12) 0.14513(10) 0.0289(6) Uani 1 1 d . . . . .
H9A H 0.482186 0.487461 0.146023 0.035 Uiso 1 1 calc R U . . .
H9B H 0.413275 0.514495 0.172348 0.035 Uiso 1 1 calc R U . . .
C10 C 0.39175(16) 0.53037(12) 0.10526(10) 0.0283(6) Uani 1 1 d . . . . .
H10A H 0.411480 0.571808 0.109884 0.034 Uiso 1 1 calc R U . . .
H10B H 0.413302 0.514364 0.078867 0.034 Uiso 1 1 calc R U . . .
C11 C 0.41479(15) 0.39280(11) 0.11228(9) 0.0238(5) Uani 1 1 d . . . . .
H11A H 0.408780 0.351318 0.122439 0.029 Uiso 1 1 calc R U . . .
H11B H 0.473404 0.400609 0.112520 0.029 Uiso 1 1 calc R U . . .
C12 C 0.37273(15) 0.39843(11) 0.06471(8) 0.0211(5) Uani 1 1 d . . . . .
H12A H 0.398508 0.431391 0.050051 0.025 Uiso 1 1 calc R U . . .
H12B H 0.382064 0.361248 0.048641 0.025 Uiso 1 1 calc R U . . .
C13 C 0.12969(15) 0.38222(10) 0.13337(8) 0.0189(5) Uani 1 1 d . . . . .
H13A H 0.105362 0.348900 0.148375 0.023 Uiso 1 1 calc R U . . .
H13B H 0.106692 0.381678 0.101789 0.023 Uiso 1 1 calc R U . . .
C14 C 0.10911(14) 0.44070(10) 0.15396(7) 0.0153(4) Uani 1 1 d . . . . .
C15 C 0.03336(14) 0.44932(10) 0.16750(8) 0.0172(5) Uani 1 1 d . . . . .
H15 H -0.006178 0.418551 0.164023 0.021 Uiso 1 1 calc R U . . .
C16 C 0.01630(14) 0.50350(10) 0.18618(7) 0.0165(5) Uani 1 1 d . . . . .
C17 C 0.07897(14) 0.54483(10) 0.19312(8) 0.0173(5) Uani 1 1 d . . . . .
H17 H 0.070445 0.581416 0.207504 0.021 Uiso 1 1 calc R U . . .
C18 C 0.15340(14) 0.53343(10) 0.17941(7) 0.0163(5) Uani 1 1 d . . . . .
C19 C 0.22215(15) 0.57737(11) 0.19314(8) 0.0191(5) Uani 1 1 d . . . . .
C20 C -0.06346(15) 0.51779(11) 0.19902(8) 0.0179(5) Uani 1 1 d . . . . .
C21 C -0.13379(15) 0.48523(11) 0.19612(8) 0.0209(5) Uani 1 1 d . . . . .
H21 H -0.142510 0.445851 0.185082 0.025 Uiso 1 1 calc R U . . .
C22 C -0.27168(16) 0.50953(13) 0.21970(10) 0.0298(6) Uani 1 1 d . . . . .
H22A H -0.276388 0.515805 0.251387 0.036 Uiso 1 1 calc R U . . .
H22B H -0.284747 0.467258 0.212714 0.036 Uiso 1 1 calc R U . . .
C23 C -0.33234(19) 0.54814(15) 0.19272(13) 0.0457(9) Uani 1 1 d . . . . .
H23A H -0.385145 0.543450 0.204024 0.055 Uiso 1 1 calc R U . . .
H23B H -0.315439 0.590205 0.197450 0.055 Uiso 1 1 calc R U . . .
C24 C -0.3443(2) 0.53652(19) 0.14492(15) 0.0526(10) Uani 1 1 d . . . . .
Cu2 Cu 0.76745(2) 0.07227(2) 0.11810(2) 0.01723(7) Uani 1 1 d . . . . .
O5 O 0.79239(10) -0.04133(8) 0.18207(6) 0.0230(4) Uani 1 1 d . . . . .
O6 O 0.69987(11) -0.09898(8) 0.20873(6) 0.0267(4) Uani 1 1 d . . . . .
O7 O 0.14531(17) -0.01975(11) 0.08710(8) 0.0506(6) Uani 1 1 d . . . . .
O8 O 0.14721(14) -0.06783(9) 0.15081(7) 0.0378(5) Uani 1 1 d . . . . .
N9 N 0.72245(13) 0.15175(9) 0.13360(7) 0.0200(4) Uani 1 1 d . . . . .
N10 N 0.88623(13) 0.09486(11) 0.14649(8) 0.0291(5) Uani 1 1 d . . . . .
N11 N 0.81353(15) -0.00309(10) 0.09783(8) 0.0274(5) Uani 1 1 d D . . . .
H11N H 0.800(2) -0.0268(14) 0.1142(11) 0.041 Uiso 1 1 d D U . . .
N12 N 0.79430(13) 0.11675(9) 0.05995(7) 0.0202(4) Uani 1 1 d . . . . .
N13 N 0.67171(12) 0.04207(9) 0.15284(6) 0.0164(4) Uani 1 1 d . . . . .
N14 N 0.41785(13) -0.04208(10) 0.20996(7) 0.0223(4) Uani 1 1 d . . . . .
N15 N 0.34073(13) -0.04057(10) 0.21528(8) 0.0247(5) Uani 1 1 d . . . . .
N16 N 0.31115(12) 0.01270(10) 0.19968(7) 0.0227(4) Uani 1 1 d . . . . .
C25 C 0.90405(18) -0.00071(14) 0.10877(12) 0.0395(8) Uani 1 1 d . . . . .
H25A H 0.927957 0.016624 0.083550 0.047 Uiso 1 1 calc R U . . .
H25B H 0.925536 -0.041638 0.113725 0.047 Uiso 1 1 calc R U . . .
C26 C 0.92826(17) 0.03640(15) 0.14955(12) 0.0397(8) Uani 1 1 d . . . . .
H26A H 0.914641 0.014640 0.175850 0.048 Uiso 1 1 calc R U . . .
H26B H 0.987589 0.042898 0.153253 0.048 Uiso 1 1 calc R U . . .
C27 C 0.88912(19) 0.12147(16) 0.19123(10) 0.0405(8) Uani 1 1 d . . . . .
H27A H 0.946123 0.131555 0.202109 0.049 Uiso 1 1 calc R U . . .
H27B H 0.871281 0.091006 0.211374 0.049 Uiso 1 1 calc R U . . .
C28 C 0.8377(2) 0.17695(15) 0.19392(10) 0.0404(8) Uani 1 1 d . . . . .
H28A H 0.846679 0.191895 0.224693 0.048 Uiso 1 1 calc R U . . .
H28B H 0.857552 0.207965 0.174870 0.048 Uiso 1 1 calc R U . . .
C29 C 0.74736(18) 0.16984(13) 0.18067(9) 0.0306(6) Uani 1 1 d . . . . .
H29A H 0.726999 0.139625 0.200172 0.037 Uiso 1 1 calc R U . . .
H29B H 0.720627 0.208124 0.185964 0.037 Uiso 1 1 calc R U . . .
C30 C 0.74381(17) 0.19892(11) 0.10248(9) 0.0242(5) Uani 1 1 d . . . . .
H30A H 0.797615 0.215894 0.113354 0.029 Uiso 1 1 calc R U . . .
H30B H 0.703360 0.231464 0.100860 0.029 Uiso 1 1 calc R U . . .
C31 C 0.74535(16) 0.17226(11) 0.05719(9) 0.0235(5) Uani 1 1 d . . . . .
H31A H 0.689300 0.163291 0.043752 0.028 Uiso 1 1 calc R U . . .
H31B H 0.768709 0.201419 0.038005 0.028 Uiso 1 1 calc R U . . .
C32 C 0.77276(17) 0.08261(12) 0.01794(9) 0.0270(6) Uani 1 1 d . . . . .
H32A H 0.789993 0.106168 -0.006657 0.032 Uiso 1 1 calc R U . . .
H32B H 0.713047 0.078752 0.012409 0.032 Uiso 1 1 calc R U . . .
C33 C 0.8095(2) 0.02094(13) 0.01692(10) 0.0338(7) Uani 1 1 d . . . . .
H33A H 0.869208 0.024962 0.020554 0.041 Uiso 1 1 calc R U . . .
H33B H 0.792666 0.003308 -0.012582 0.041 Uiso 1 1 calc R U . . .
C34 C 0.7867(2) -0.02208(12) 0.05182(10) 0.0360(7) Uani 1 1 d . . . . .
H34A H 0.727077 -0.026881 0.047911 0.043 Uiso 1 1 calc R U . . .
H34B H 0.810753 -0.061519 0.046967 0.043 Uiso 1 1 calc R U . . .
C35 C 0.88288(15) 0.13016(12) 0.06697(9) 0.0254(6) Uani 1 1 d . . . . .
H35A H 0.892135 0.167931 0.051608 0.030 Uiso 1 1 calc R U . . .
H35B H 0.911642 0.098244 0.052858 0.030 Uiso 1 1 calc R U . . .
C36 C 0.92086(16) 0.13576(13) 0.11543(9) 0.0287(6) Uani 1 1 d . . . . .
H36A H 0.979747 0.127984 0.117175 0.034 Uiso 1 1 calc R U . . .
H36B H 0.913988 0.177303 0.125247 0.034 Uiso 1 1 calc R U . . .
C37 C 0.63373(15) 0.14163(11) 0.12669(9) 0.0216(5) Uani 1 1 d . . . . .
H37A H 0.614491 0.140420 0.094619 0.026 Uiso 1 1 calc R U . . .
H37B H 0.605999 0.175022 0.139750 0.026 Uiso 1 1 calc R U . . .
C38 C 0.61280(14) 0.08385(10) 0.14773(8) 0.0171(5) Uani 1 1 d . . . . .
C39 C 0.53670(15) 0.07625(11) 0.16055(8) 0.0194(5) Uani 1 1 d . . . . .
H39 H 0.497591 0.107248 0.156209 0.023 Uiso 1 1 calc R U . . .
C40 C 0.51812(14) 0.02259(11) 0.17989(8) 0.0177(5) Uani 1 1 d . . . . .
C41 C 0.57999(14) -0.01915(10) 0.18758(8) 0.0174(5) Uani 1 1 d . . . . .
H41 H 0.570465 -0.055464 0.202077 0.021 Uiso 1 1 calc R U . . .
C42 C 0.65504(14) -0.00868(10) 0.17449(8) 0.0169(5) Uani 1 1 d . . . . .
C43 C 0.72169(15) -0.05462(11) 0.18868(8) 0.0193(5) Uani 1 1 d . . . . .
C44 C 0.43777(14) 0.01059(11) 0.19157(8) 0.0180(5) Uani 1 1 d . . . . .
C45 C 0.36927(15) 0.04554(12) 0.18520(9) 0.0229(5) Uani 1 1 d . . . . .
H45 H 0.364399 0.084594 0.173116 0.027 Uiso 1 1 calc R U . . .
C46 C 0.22601(15) 0.02886(13) 0.19979(10) 0.0294(6) Uani 1 1 d . . . . .
H46A H 0.222799 0.066881 0.215931 0.035 Uiso 1 1 calc R U . . .
H46B H 0.198885 -0.002245 0.215618 0.035 Uiso 1 1 calc R U . . .
C47 C 0.18119(17) 0.03564(13) 0.15261(11) 0.0322(6) Uani 1 1 d . . . . .
H47A H 0.131999 0.059992 0.154084 0.039 Uiso 1 1 calc R U . . .
H47B H 0.216574 0.057957 0.134666 0.039 Uiso 1 1 calc R U . . .
C48 C 0.15612(17) -0.02224(13) 0.12889(10) 0.0296(6) Uani 1 1 d . . . . .
Cu3 Cu 0.57054(2) 0.21535(2) 0.35834(2) 0.01653(7) Uani 1 1 d . . . . .
O9 O 0.40228(11) 0.21394(8) 0.39807(6) 0.0250(4) Uani 1 1 d . . . . .
O10 O 0.32165(11) 0.13389(8) 0.39701(7) 0.0264(4) Uani 1 1 d . . . . .
O11 O 0.55217(15) -0.21776(10) 0.39386(8) 0.0414(5) Uani 1 1 d . . . . .
O12 O 0.43146(12) -0.26244(9) 0.38826(6) 0.0303(4) Uani 1 1 d D . . . .
N17 N 0.67962(12) 0.19120(9) 0.39046(7) 0.0206(4) Uani 1 1 d . . . . .
N18 N 0.63867(13) 0.24388(9) 0.30738(7) 0.0215(4) Uani 1 1 d . . . . .
N19 N 0.46852(13) 0.24192(10) 0.32166(7) 0.0211(4) Uani 1 1 d . . . . .
H19N H 0.437(2) 0.2270(15) 0.3337(11) 0.032 Uiso 1 1 d . U . . .
N20 N 0.57971(13) 0.30325(9) 0.38263(7) 0.0216(4) Uani 1 1 d . . . . .
N21 N 0.53451(12) 0.13788(9) 0.39076(6) 0.0159(4) Uani 1 1 d . . . . .
N22 N 0.44656(13) -0.05040(9) 0.46518(7) 0.0201(4) Uani 1 1 d . . . . .
N23 N 0.45463(13) -0.10556(9) 0.47972(7) 0.0221(4) Uani 1 1 d . . . . .
N24 N 0.52717(13) -0.12523(9) 0.47112(7) 0.0203(4) Uani 1 1 d . . . . .
C49 C 0.45592(17) 0.22171(12) 0.27514(9) 0.0266(6) Uani 1 1 d . . . . .
H49A H 0.400991 0.233842 0.261750 0.032 Uiso 1 1 calc R U . . .
H49B H 0.458173 0.177626 0.274607 0.032 Uiso 1 1 calc R U . . .
C50 C 0.51751(18) 0.24615(12) 0.24697(9) 0.0289(6) Uani 1 1 d . . . . .
H50A H 0.501812 0.233050 0.216069 0.035 Uiso 1 1 calc R U . . .
H50B H 0.514664 0.290216 0.247351 0.035 Uiso 1 1 calc R U . . .
C51 C 0.60479(18) 0.22752(12) 0.26125(9) 0.0274(6) Uani 1 1 d . . . . .
H51A H 0.608545 0.183728 0.258089 0.033 Uiso 1 1 calc R U . . .
H51B H 0.639248 0.245757 0.240743 0.033 Uiso 1 1 calc R U . . .
C52 C 0.71878(16) 0.21522(12) 0.31761(10) 0.0272(6) Uani 1 1 d . . . . .
H52A H 0.758968 0.237067 0.302478 0.033 Uiso 1 1 calc R U . . .
H52B H 0.715780 0.173815 0.306291 0.033 Uiso 1 1 calc R U . . .
C53 C 0.74630(15) 0.21449(12) 0.36672(10) 0.0270(6) Uani 1 1 d . . . . .
H53A H 0.794796 0.188841 0.373137 0.032 Uiso 1 1 calc R U . . .
H53B H 0.761055 0.255340 0.377079 0.032 Uiso 1 1 calc R U . . .
C54 C 0.69112(17) 0.20902(12) 0.43805(9) 0.0277(6) Uani 1 1 d . . . . .
H54A H 0.744839 0.194650 0.451682 0.033 Uiso 1 1 calc R U . . .
H54B H 0.649598 0.188579 0.453101 0.033 Uiso 1 1 calc R U . . .
C55 C 0.68584(18) 0.27574(13) 0.44657(10) 0.0328(6) Uani 1 1 d . . . . .
H55A H 0.699167 0.282628 0.478735 0.039 Uiso 1 1 calc R U . . .
H55B H 0.727978 0.295915 0.431819 0.039 Uiso 1 1 calc R U . . .
C56 C 0.60499(18) 0.30538(13) 0.43132(9) 0.0301(6) Uani 1 1 d . . . . .
H56A H 0.562662 0.285828 0.446299 0.036 Uiso 1 1 calc R U . . .
H56B H 0.608039 0.347610 0.440812 0.036 Uiso 1 1 calc R U . . .
C57 C 0.49592(16) 0.32665(11) 0.37255(9) 0.0239(5) Uani 1 1 d . . . . .
H57A H 0.496930 0.370715 0.374223 0.029 Uiso 1 1 calc R U . . .
H57B H 0.462526 0.311719 0.394827 0.029 Uiso 1 1 calc R U . . .
C58 C 0.45818(16) 0.30745(11) 0.32679(9) 0.0238(5) Uani 1 1 d . . . . .
H58A H 0.399787 0.317595 0.322565 0.029 Uiso 1 1 calc R U . . .
H58B H 0.484500 0.328866 0.304100 0.029 Uiso 1 1 calc R U . . .
C59 C 0.63778(16) 0.33536(11) 0.35783(9) 0.0249(5) Uani 1 1 d . . . . .
H59A H 0.691907 0.334585 0.375611 0.030 Uiso 1 1 calc R U . . .
H59B H 0.620701 0.377564 0.354569 0.030 Uiso 1 1 calc R U . . .
C60 C 0.64552(16) 0.31014(11) 0.31180(9) 0.0238(5) Uani 1 1 d . . . . .
H60A H 0.603002 0.328527 0.290344 0.029 Uiso 1 1 calc R U . . .
H60B H 0.698635 0.322472 0.303476 0.029 Uiso 1 1 calc R U . . .
C61 C 0.67820(15) 0.12528(11) 0.38748(9) 0.0217(5) Uani 1 1 d . . . . .
H61A H 0.723729 0.108518 0.407834 0.026 Uiso 1 1 calc R U . . .
H61B H 0.684977 0.112861 0.357032 0.026 Uiso 1 1 calc R U . . .
C62 C 0.59940(14) 0.10165(11) 0.39937(8) 0.0175(5) Uani 1 1 d . . . . .
C63 C 0.59643(15) 0.04545(11) 0.41766(8) 0.0189(5) Uani 1 1 d . . . . .
H63 H 0.643923 0.021642 0.422828 0.023 Uiso 1 1 calc R U . . .
C64 C 0.52296(15) 0.02430(10) 0.42838(7) 0.0166(5) Uani 1 1 d . . . . .
C65 C 0.45620(14) 0.06209(10) 0.42055(8) 0.0169(5) Uani 1 1 d . . . . .
H65 H 0.405157 0.049173 0.427801 0.020 Uiso 1 1 calc R U . . .
C66 C 0.46293(14) 0.11803(10) 0.40244(7) 0.0153(4) Uani 1 1 d . . . . .
C67 C 0.38798(15) 0.15883(10) 0.39808(8) 0.0174(5) Uani 1 1 d . . . . .
C68 C 0.51495(15) -0.03475(10) 0.44786(8) 0.0176(5) Uani 1 1 d . . . . .
C69 C 0.56691(16) -0.08275(11) 0.45160(8) 0.0213(5) Uani 1 1 d . . . . .
H69 H 0.619236 -0.085245 0.442419 0.026 Uiso 1 1 calc R U . . .
C70 C 0.55078(18) -0.18698(11) 0.48246(9) 0.0262(6) Uani 1 1 d . . . . .
H70A H 0.554171 -0.192452 0.514843 0.031 Uiso 1 1 calc R U . . .
H70B H 0.605088 -0.194876 0.473759 0.031 Uiso 1 1 calc R U . . .
C71 C 0.49050(17) -0.23106(11) 0.45942(9) 0.0233(5) Uani 1 1 d . . . . .
H71A H 0.435347 -0.218930 0.464685 0.028 Uiso 1 1 calc R U . . .
H71B H 0.501333 -0.270737 0.473107 0.028 Uiso 1 1 calc R U . . .
C72 C 0.49184(17) -0.23688(11) 0.40971(9) 0.0242(5) Uani 1 1 d . . . . .
Cu4 Cu 0.06595(2) 0.30723(2) 0.35365(2) 0.01493(7) Uani 1 1 d . . . . .
O13 O -0.11302(11) 0.31261(8) 0.38254(6) 0.0243(4) Uani 1 1 d . . . . .
O14 O -0.18244(11) 0.39147(9) 0.40162(7) 0.0300(4) Uani 1 1 d . . . . .
O15 O 0.18320(14) 0.71282(11) 0.45155(8) 0.0416(5) Uani 1 1 d D . . . .
O16 O 0.08473(14) 0.74314(10) 0.39974(7) 0.0382(5) Uani 1 1 d . . . . .
N25 N 0.13672(12) 0.28143(9) 0.30399(7) 0.0175(4) Uani 1 1 d . . . . .
N28 N -0.03473(13) 0.28591(10) 0.31413(7) 0.0228(5) Uani 1 1 d . . . . .
H26N H -0.068(2) 0.3024(15) 0.3264(11) 0.034 Uiso 1 1 d . U . . .
N27 N 0.06838(12) 0.21651(9) 0.37413(7) 0.0183(4) Uani 1 1 d . . . . .
N26 N 0.17268(12) 0.32557(9) 0.38960(6) 0.0162(4) Uani 1 1 d . . . . .
N29 N 0.02933(12) 0.38238(8) 0.39017(6) 0.0152(4) Uani 1 1 d . . . . .
N30 N -0.05536(13) 0.56942(9) 0.46830(7) 0.0213(4) Uani 1 1 d . . . . .
N31 N -0.04308(13) 0.62103(9) 0.48828(7) 0.0223(4) Uani 1 1 d . . . . .
N32 N 0.03617(13) 0.63393(9) 0.48985(7) 0.0194(4) Uani 1 1 d . . . . .
C73 C 0.10697(17) 0.30337(12) 0.25845(8) 0.0236(5) Uani 1 1 d . . . . .
H73A H 0.142624 0.286995 0.237804 0.028 Uiso 1 1 calc R U . . .
H73B H 0.112550 0.347295 0.258184 0.028 Uiso 1 1 calc R U . . .
C74 C 0.01985(17) 0.28763(12) 0.24109(9) 0.0269(6) Uani 1 1 d . . . . .
H74A H 0.015198 0.243697 0.239018 0.032 Uiso 1 1 calc R U . . .
H74B H 0.007327 0.303825 0.210796 0.032 Uiso 1 1 calc R U . . .
C75 C -0.04344(17) 0.31046(13) 0.26875(9) 0.0277(6) Uani 1 1 d . . . . .
H75A H -0.039688 0.354454 0.270503 0.033 Uiso 1 1 calc R U . . .
H75B H -0.097966 0.300243 0.253658 0.033 Uiso 1 1 calc R U . . .
C76 C -0.04892(16) 0.22082(12) 0.31595(9) 0.0258(6) Uani 1 1 d . . . . .
H76A H -0.021706 0.200589 0.293067 0.031 Uiso 1 1 calc R U . . .
H76B H -0.107734 0.212558 0.309815 0.031 Uiso 1 1 calc R U . . .
C77 C -0.01618(16) 0.19676(11) 0.36124(9) 0.0249(5) Uani 1 1 d . . . . .
H77A H -0.050464 0.211001 0.383316 0.030 Uiso 1 1 calc R U . . .
H77B H -0.018291 0.152666 0.360751 0.030 Uiso 1 1 calc R U . . .
C78 C 0.09025(17) 0.20828(11) 0.42257(8) 0.0239(5) Uani 1 1 d . . . . .
H78A H 0.091999 0.165043 0.429110 0.029 Uiso 1 1 calc R U . . .
H78B H 0.046991 0.225960 0.437874 0.029 Uiso 1 1 calc R U . . .
C79 C 0.17076(17) 0.23569(11) 0.44138(8) 0.0249(5) Uani 1 1 d . . . . .
H79A H 0.214095 0.216569 0.426935 0.030 Uiso 1 1 calc R U . . .
H79B H 0.180987 0.225964 0.473264 0.030 Uiso 1 1 calc R U . . .
C80 C 0.17775(16) 0.30309(11) 0.43623(8) 0.0209(5) Uani 1 1 d . . . . .
H80A H 0.134150 0.322230 0.450451 0.025 Uiso 1 1 calc R U . . .
H80B H 0.230121 0.316122 0.452504 0.025 Uiso 1 1 calc R U . . .
C81 C 0.24127(14) 0.30319(11) 0.36698(8) 0.0202(5) Uani 1 1 d . . . . .
H81A H 0.253318 0.261234 0.375473 0.024 Uiso 1 1 calc R U . . .
H81B H 0.290427 0.327286 0.376077 0.024 Uiso 1 1 calc R U . . .
C82 C 0.21811(15) 0.30754(11) 0.31735(8) 0.0215(5) Uani 1 1 d . . . . .
H82A H 0.218047 0.349880 0.308222 0.026 Uiso 1 1 calc R U . . .
H82B H 0.258693 0.286140 0.302215 0.026 Uiso 1 1 calc R U . . .
C83 C 0.13964(15) 0.21470(11) 0.30464(8) 0.0200(5) Uani 1 1 d . . . . .
H83A H 0.193028 0.201889 0.296977 0.024 Uiso 1 1 calc R U . . .
H83B H 0.097781 0.199530 0.281308 0.024 Uiso 1 1 calc R U . . .
C84 C 0.12644(16) 0.18535(11) 0.34881(8) 0.0204(5) Uani 1 1 d . . . . .
H84A H 0.106844 0.144135 0.342737 0.024 Uiso 1 1 calc R U . . .
H84B H 0.179418 0.182726 0.367628 0.024 Uiso 1 1 calc R U . . .
C85 C 0.17506(14) 0.39165(10) 0.39032(8) 0.0182(5) Uani 1 1 d . . . . .
H85A H 0.184580 0.406767 0.360939 0.022 Uiso 1 1 calc R U . . .
H85B H 0.220254 0.405323 0.412315 0.022 Uiso 1 1 calc R U . . .
C86 C 0.09643(14) 0.41590(10) 0.40198(7) 0.0158(4) Uani 1 1 d . . . . .
C87 C 0.09514(15) 0.47019(10) 0.42348(8) 0.0175(5) Uani 1 1 d . . . . .
H87 H 0.143830 0.492143 0.430816 0.021 Uiso 1 1 calc R U . . .
C88 C 0.02239(15) 0.49229(10) 0.43422(8) 0.0170(5) Uani 1 1 d . . . . .
C89 C -0.04621(15) 0.45733(10) 0.42324(8) 0.0172(5) Uani 1 1 d . . . . .
H89 H -0.096988 0.470777 0.430522 0.021 Uiso 1 1 calc R U . . .
C90 C -0.04171(14) 0.40305(10) 0.40181(7) 0.0155(4) Uani 1 1 d . . . . .
C91 C -0.11992(15) 0.36562(11) 0.39399(8) 0.0191(5) Uani 1 1 d . . . . .
C92 C 0.01675(15) 0.54938(10) 0.45691(8) 0.0186(5) Uani 1 1 d . . . . .
C93 C 0.07551(16) 0.59075(11) 0.47068(8) 0.0210(5) Uani 1 1 d . . . . .
H93 H 0.131474 0.589182 0.467390 0.025 Uiso 1 1 calc R U . . .
C94 C 0.06710(17) 0.69099(11) 0.50884(9) 0.0247(5) Uani 1 1 d . . . . .
H94A H 0.125167 0.686722 0.520453 0.030 Uiso 1 1 calc R U . . .
H94B H 0.037383 0.701849 0.533783 0.030 Uiso 1 1 calc R U . . .
C95 C 0.0572(2) 0.73992(12) 0.47453(10) 0.0309(6) Uani 1 1 d . . . . .
H95A H 0.069244 0.778842 0.489199 0.037 Uiso 1 1 calc R U . . .
H95B H 0.000232 0.740760 0.460340 0.037 Uiso 1 1 calc R U . . .
C96 C 0.11305(18) 0.73091(12) 0.43921(10) 0.0288(6) Uani 1 1 d . . . . .
O17 O 0.23895(12) 0.67299(9) 0.78245(7) 0.0314(4) Uani 1 1 d D . . . .
H17C H 0.230(2) 0.6493(12) 0.7586(7) 0.038 Uiso 1 1 d D U . . .
H17D H 0.2870(10) 0.6612(14) 0.7966(10) 0.038 Uiso 1 1 d D U . . .
O18 O 0.24504(13) 0.70514(10) 0.27801(7) 0.0332(5) Uani 1 1 d D . . . .
H18C H 0.2169(18) 0.6964(15) 0.3004(8) 0.040 Uiso 1 1 d D U . . .
H18D H 0.231(2) 0.6764(11) 0.2580(8) 0.040 Uiso 1 1 d D U . . .
O19 O 0.08446(12) 0.07305(10) 0.75352(7) 0.0334(5) Uani 1 1 d D . . . .
H19C H 0.1238(15) 0.0653(15) 0.7759(8) 0.040 Uiso 1 1 d D U . . .
H19D H 0.0403(12) 0.0608(15) 0.7651(10) 0.040 Uiso 1 1 d D U . . .
O20 O 0.09677(13) 0.17087(10) 0.18990(7) 0.0339(5) Uani 1 1 d D . . . .
H20C H 0.1495(6) 0.1802(15) 0.1966(11) 0.041 Uiso 1 1 d D U . . .
H20D H 0.083(2) 0.1963(12) 0.1674(8) 0.041 Uiso 1 1 d D U . . .
O21 O 0.12732(13) 0.79672(9) 0.03326(7) 0.0328(5) Uani 1 1 d D . . . .
H21C H 0.1026(19) 0.8314(8) 0.0378(11) 0.039 Uiso 1 1 d D U . . .
H21D H 0.119(2) 0.7712(12) 0.0550(8) 0.039 Uiso 1 1 d D U . . .
O22 O 0.13924(14) 0.64670(10) 0.84701(7) 0.0373(5) Uani 1 1 d D . . . .
H22C H 0.115(2) 0.6760(11) 0.8605(11) 0.045 Uiso 1 1 d D U . . .
H22D H 0.1706(18) 0.6631(15) 0.8284(9) 0.045 Uiso 1 1 d D U . . .
O23 O 0.07486(13) 0.07719(10) 0.24934(7) 0.0373(5) Uani 1 1 d D . . . .
H23C H 0.087(2) 0.1088(10) 0.2332(10) 0.045 Uiso 1 1 d D U . . .
H23D H 0.1213(12) 0.0755(16) 0.2679(9) 0.045 Uiso 1 1 d D U . . .
O24 O 0.03907(17) 0.90074(11) 0.03897(9) 0.0478(6) Uani 1 1 d D . . . .
H24C H 0.009(2) 0.9211(15) 0.0174(9) 0.057 Uiso 1 1 d D U . . .
H24D H 0.0771(18) 0.9237(15) 0.0543(12) 0.057 Uiso 1 1 d D U . . .
O25 O 0.05295(14) 0.95797(11) 0.21564(8) 0.0413(5) Uani 1 1 d D . . . .
H25C H 0.0864(18) 0.9518(17) 0.1950(9) 0.050 Uiso 1 1 d D U . . .
H25D H 0.059(2) 0.9968(5) 0.2231(12) 0.050 Uiso 1 1 d D U . . .
O26 O 0.11539(14) 0.12078(12) 0.67690(8) 0.0430(6) Uani 1 1 d D . . . .
H26C H 0.100(2) 0.1119(17) 0.7034(6) 0.052 Uiso 1 1 d D U . . .
H26D H 0.132(2) 0.0907(12) 0.6608(11) 0.052 Uiso 1 1 d D U . . .
O27 O 0.07288(15) 0.21807(10) 0.62125(9) 0.0457(6) Uani 1 1 d D . . . .
H27C H 0.078(2) 0.1867(11) 0.6398(10) 0.055 Uiso 1 1 d D U . . .
H27D H 0.0196(6) 0.2266(17) 0.6169(13) 0.055 Uiso 1 1 d D U . . .
O28 O 0.17765(18) 0.67503(11) 0.35179(8) 0.0505(6) Uani 1 1 d D . . . .
H28C H 0.1392(18) 0.6977(16) 0.3619(13) 0.061 Uiso 1 1 d D U . . .
H28D H 0.2188(17) 0.6686(19) 0.3735(10) 0.061 Uiso 1 1 d D U . . .
O29 O 0.24193(16) 0.59152(14) 0.91401(9) 0.0578(7) Uani 1 1 d D . . . .
H29C H 0.216(2) 0.6189(14) 0.8957(12) 0.069 Uiso 1 1 d D U . . .
H29D H 0.279(2) 0.5709(17) 0.9009(13) 0.069 Uiso 1 1 d D U . . .
O30 O 0.06474(18) 0.07497(12) 0.04135(10) 0.0582(7) Uani 1 1 d D . . . .
H30C H 0.086(3) 0.0447(13) 0.0586(12) 0.070 Uiso 1 1 d D U . . .
H30D H 0.1063(18) 0.1008(15) 0.0423(15) 0.070 Uiso 1 1 d D U . . .
O31 O 0.32104(18) -0.33191(12) 0.42362(12) 0.0637(8) Uani 1 1 d D . . . .
H31C H 0.361(2) -0.3090(18) 0.4143(13) 0.076 Uiso 1 1 d D U . . .
H31D H 0.303(3) -0.2936(10) 0.4303(15) 0.076 Uiso 1 1 d D U . . .
O32 O 0.1442(2) 0.17616(14) 0.54735(10) 0.0627(7) Uani 1 1 d D . . . .
H32C H 0.113(2) 0.183(2) 0.5690(11) 0.075 Uiso 1 1 d D U . . .
H32D H 0.179(2) 0.1482(15) 0.5595(14) 0.075 Uiso 1 1 d D U . . .
O33 O 0.03693(19) 0.10205(14) 0.49733(10) 0.0631(8) Uani 1 1 d D . . . .
H33C H 0.067(2) 0.1278(16) 0.5156(13) 0.076 Uiso 1 1 d D U . . .
H33D H 0.041(3) 0.0754(16) 0.5198(10) 0.076 Uiso 1 1 d D U . . .
O34 O 0.11271(18) 0.85794(14) 0.54463(10) 0.0608(7) Uani 1 1 d D . . . .
H34C H 0.116(3) 0.8853(15) 0.5664(10) 0.073 Uiso 1 1 d D U . . .
H34D H 0.0657(15) 0.8753(18) 0.5334(15) 0.073 Uiso 1 1 d D U . . .
O35 O 0.04332(18) 0.00589(15) 0.55144(11) 0.0642(8) Uani 1 1 d D . . . .
H35C H 0.0902(16) 0.002(2) 0.5696(13) 0.077 Uiso 1 1 d D U . . .
H35D H 0.029(3) -0.0241(14) 0.5325(12) 0.077 Uiso 1 1 d D U . . .

loop_
_atom_site_aniso_label
_atom_site_aniso_U_11
_atom_site_aniso_U_22
_atom_site_aniso_U_33
_atom_site_aniso_U_23
_atom_site_aniso_U_13
_atom_site_aniso_U_12
Cu1 0.01557(14) 0.01315(13) 0.01686(14) -0.00083(10) 0.00459(11) -0.00023(10)
O1 0.0176(8) 0.0264(9) 0.0235(9) -0.0063(7) 0.0039(7) -0.0036(7)
O2 0.0269(10) 0.0244(9) 0.0372(11) -0.0160(8) 0.0126(8) -0.0080(8)
O3 0.0576(18) 0.107(3) 0.0343(14) -0.0082(15) 0.0065(12) -0.0159(17)
O4 0.0550(19) 0.118(3) 0.109(3) 0.076(2) -0.0012(18) 0.0066(19)
N1 0.0197(10) 0.0147(9) 0.0183(10) -0.0001(7) 0.0042(8) 0.0004(8)
N2 0.0183(10) 0.0185(10) 0.0187(10) -0.0015(8) 0.0055(8) 0.0010(8)
N3 0.0257(11) 0.0178(10) 0.0265(11) -0.0033(8) 0.0156(9) -0.0001(9)
N4 0.0177(10) 0.0240(11) 0.0242(11) -0.0042(8) 0.0011(8) 0.0006(8)
N5 0.0163(9) 0.0147(9) 0.0138(9) -0.0004(7) 0.0027(7) -0.0015(7)
N6 0.0187(10) 0.0207(10) 0.0275(11) 0.0001(8) 0.0070(9) 0.0009(8)
N7 0.0190(10) 0.0216(11) 0.0315(12) 0.0013(9) 0.0065(9) 0.0011(9)
N8 0.0158(10) 0.0227(10) 0.0263(11) 0.0046(8) 0.0055(8) 0.0006(8)
C1 0.0357(15) 0.0206(13) 0.0349(15) 0.0082(11) 0.0180(12) 0.0058(11)
C2 0.0304(14) 0.0304(14) 0.0239(13) 0.0069(11) 0.0124(11) 0.0068(11)
C3 0.0246(13) 0.0332(14) 0.0183(12) 0.0000(10) 0.0051(10) 0.0041(11)
C4 0.0211(12) 0.0200(12) 0.0237(13) -0.0095(10) 0.0041(10) -0.0016(10)
C5 0.0254(13) 0.0126(11) 0.0325(14) -0.0039(10) 0.0084(11) 0.0007(10)
C6 0.0286(14) 0.0238(13) 0.0233(13) 0.0090(10) 0.0049(11) 0.0028(11)
C7 0.0293(15) 0.0431(17) 0.0267(14) 0.0113(12) 0.0008(12) 0.0097(13)
C8 0.0254(14) 0.0497(18) 0.0221(13) -0.0009(12) -0.0044(11) 0.0029(13)
C9 0.0178(12) 0.0302(14) 0.0394(16) -0.0163(12) 0.0062(11) -0.0062(11)
C10 0.0249(13) 0.0238(13) 0.0394(16) -0.0097(11) 0.0161(12) -0.0072(11)
C11 0.0172(12) 0.0221(12) 0.0319(14) -0.0043(10) 0.0027(10) 0.0057(10)
C12 0.0188(12) 0.0193(12) 0.0262(13) -0.0052(10) 0.0073(10) 0.0022(9)
C13 0.0194(12) 0.0146(11) 0.0235(12) -0.0029(9) 0.0061(9) -0.0023(9)
C14 0.0172(11) 0.0163(11) 0.0123(10) 0.0009(8) 0.0014(8) -0.0010(9)
C15 0.0165(11) 0.0182(11) 0.0168(11) 0.0014(9) 0.0017(9) -0.0032(9)
C16 0.0167(11) 0.0187(11) 0.0143(11) 0.0025(9) 0.0027(9) 0.0010(9)
C17 0.0195(11) 0.0170(11) 0.0158(11) -0.0014(9) 0.0040(9) 0.0004(9)
C18 0.0193(11) 0.0162(11) 0.0136(10) -0.0009(8) 0.0030(9) -0.0014(9)
C19 0.0208(12) 0.0203(12) 0.0171(11) -0.0025(9) 0.0056(9) -0.0038(10)
C20 0.0192(12) 0.0202(11) 0.0144(11) 0.0029(9) 0.0026(9) 0.0015(9)
C21 0.0201(12) 0.0194(12) 0.0236(12) 0.0019(9) 0.0045(10) -0.0006(10)
C22 0.0179(12) 0.0308(14) 0.0425(17) 0.0072(12) 0.0107(11) -0.0032(11)
C23 0.0225(15) 0.0365(17) 0.078(3) 0.0112(17) 0.0059(16) 0.0033(13)
C24 0.0240(16) 0.063(2) 0.069(3) 0.025(2) -0.0030(16) -0.0093(16)
Cu2 0.01563(14) 0.01640(14) 0.02002(15) 0.00421(11) 0.00362(11) -0.00003(11)
O5 0.0157(8) 0.0277(9) 0.0262(9) 0.0082(7) 0.0046(7) 0.0033(7)
O6 0.0243(9) 0.0229(9) 0.0342(10) 0.0129(8) 0.0091(8) 0.0044(8)
O7 0.0699(18) 0.0451(14) 0.0365(13) 0.0014(10) 0.0065(12) 0.0067(12)
O8 0.0474(13) 0.0331(11) 0.0341(12) -0.0012(9) 0.0093(10) -0.0089(10)
N9 0.0222(11) 0.0161(10) 0.0217(11) -0.0001(8) 0.0030(8) -0.0030(8)
N10 0.0191(11) 0.0372(13) 0.0300(12) 0.0165(10) -0.0004(9) -0.0047(10)
N11 0.0294(12) 0.0207(11) 0.0360(13) 0.0109(9) 0.0194(10) 0.0055(9)
N12 0.0204(10) 0.0199(10) 0.0207(10) 0.0049(8) 0.0043(8) -0.0020(8)
N13 0.0159(9) 0.0164(9) 0.0169(9) 0.0012(7) 0.0015(7) 0.0010(8)
N14 0.0180(10) 0.0232(11) 0.0264(11) -0.0023(9) 0.0057(8) -0.0016(8)
N15 0.0193(10) 0.0236(11) 0.0319(12) -0.0044(9) 0.0058(9) -0.0031(9)
N16 0.0146(10) 0.0241(11) 0.0296(12) -0.0083(9) 0.0040(8) -0.0001(8)
C25 0.0282(15) 0.0347(16) 0.060(2) 0.0260(15) 0.0238(15) 0.0138(13)
C26 0.0186(13) 0.0458(18) 0.054(2) 0.0330(16) 0.0042(13) 0.0033(12)
C27 0.0271(15) 0.063(2) 0.0282(15) 0.0126(14) -0.0078(12) -0.0165(15)
C28 0.0432(18) 0.0511(19) 0.0247(15) -0.0042(13) -0.0034(13) -0.0217(15)
C29 0.0404(16) 0.0273(14) 0.0243(14) -0.0058(11) 0.0052(12) -0.0092(12)
C30 0.0287(14) 0.0158(11) 0.0285(14) 0.0043(10) 0.0051(11) -0.0024(10)
C31 0.0245(13) 0.0212(12) 0.0245(13) 0.0097(10) 0.0019(10) -0.0008(10)
C32 0.0313(14) 0.0295(14) 0.0215(13) 0.0008(10) 0.0082(11) -0.0044(11)
C33 0.0448(17) 0.0286(14) 0.0323(15) -0.0021(12) 0.0215(13) -0.0022(13)
C34 0.0496(19) 0.0213(13) 0.0425(17) -0.0020(12) 0.0272(15) -0.0030(13)
C35 0.0193(12) 0.0265(13) 0.0312(14) 0.0109(11) 0.0061(10) -0.0052(10)
C36 0.0180(12) 0.0352(15) 0.0322(15) 0.0132(12) 0.0009(11) -0.0083(11)
C37 0.0203(12) 0.0178(12) 0.0272(13) 0.0035(10) 0.0050(10) 0.0031(10)
C38 0.0186(11) 0.0172(11) 0.0153(11) -0.0006(9) 0.0007(9) 0.0015(9)
C39 0.0180(11) 0.0188(11) 0.0208(12) -0.0014(9) 0.0006(9) 0.0050(9)
C40 0.0164(11) 0.0209(12) 0.0160(11) -0.0024(9) 0.0033(9) 0.0000(9)
C41 0.0185(11) 0.0165(11) 0.0173(11) 0.0002(9) 0.0029(9) -0.0006(9)
C42 0.0196(11) 0.0156(11) 0.0154(11) 0.0009(8) 0.0012(9) 0.0000(9)
C43 0.0186(12) 0.0211(12) 0.0187(11) 0.0032(9) 0.0043(9) 0.0046(9)
C44 0.0175(11) 0.0186(11) 0.0178(11) -0.0048(9) 0.0017(9) 0.0000(9)
C45 0.0184(12) 0.0227(12) 0.0276(13) -0.0018(10) 0.0035(10) -0.0010(10)
C46 0.0149(12) 0.0330(15) 0.0413(16) -0.0126(12) 0.0073(11) 0.0009(11)
C47 0.0215(13) 0.0273(14) 0.0476(18) 0.0036(12) 0.0030(12) -0.0014(11)
C48 0.0247(14) 0.0331(15) 0.0316(15) 0.0036(12) 0.0060(11) 0.0019(12)
Cu3 0.01398(14) 0.01550(14) 0.02021(15) 0.00155(11) 0.00262(11) -0.00149(11)
O9 0.0250(9) 0.0170(9) 0.0347(10) 0.0012(7) 0.0101(8) 0.0013(7)
O10 0.0155(9) 0.0253(9) 0.0387(11) 0.0057(8) 0.0042(8) 0.0006(7)
O11 0.0498(14) 0.0386(12) 0.0401(13) -0.0047(10) 0.0220(11) -0.0149(10)
O12 0.0304(10) 0.0306(10) 0.0293(10) -0.0077(8) 0.0017(8) 0.0024(8)
N17 0.0147(10) 0.0200(10) 0.0275(11) 0.0020(8) 0.0039(8) -0.0029(8)
N18 0.0201(10) 0.0177(10) 0.0280(11) 0.0014(8) 0.0078(9) -0.0007(8)
N19 0.0190(10) 0.0195(10) 0.0252(11) 0.0065(8) 0.0046(9) -0.0027(8)
N20 0.0215(11) 0.0193(10) 0.0247(11) -0.0015(8) 0.0055(9) -0.0031(8)
N21 0.0146(9) 0.0159(9) 0.0171(10) -0.0018(7) 0.0019(7) -0.0014(7)
N22 0.0213(10) 0.0157(10) 0.0233(11) 0.0008(8) 0.0032(8) -0.0010(8)
N23 0.0248(11) 0.0178(10) 0.0238(11) 0.0021(8) 0.0032(9) -0.0003(8)
N24 0.0226(11) 0.0171(10) 0.0204(10) 0.0007(8) 0.0000(8) 0.0016(8)
C49 0.0292(14) 0.0250(13) 0.0238(13) 0.0034(10) -0.0035(11) -0.0044(11)
C50 0.0372(16) 0.0266(14) 0.0227(13) 0.0037(10) 0.0028(11) -0.0013(12)
C51 0.0367(15) 0.0245(13) 0.0229(13) 0.0018(10) 0.0107(11) 0.0009(11)
C52 0.0219(13) 0.0251(13) 0.0375(15) 0.0062(11) 0.0153(11) 0.0024(11)
C53 0.0123(11) 0.0247(13) 0.0449(17) 0.0069(12) 0.0067(11) -0.0013(10)
C54 0.0244(13) 0.0302(14) 0.0261(14) 0.0022(11) -0.0053(11) -0.0044(11)
C55 0.0347(16) 0.0316(15) 0.0297(15) -0.0042(12) -0.0058(12) -0.0070(12)
C56 0.0359(16) 0.0269(14) 0.0270(14) -0.0066(11) 0.0017(12) -0.0029(12)
C57 0.0222(12) 0.0174(12) 0.0334(14) -0.0019(10) 0.0087(11) 0.0013(10)
C58 0.0195(12) 0.0207(12) 0.0321(14) 0.0063(10) 0.0064(10) 0.0041(10)
C59 0.0227(13) 0.0176(12) 0.0348(15) -0.0012(10) 0.0053(11) -0.0056(10)
C60 0.0211(12) 0.0177(12) 0.0345(14) 0.0058(10) 0.0107(11) -0.0029(10)
C61 0.0170(12) 0.0196(12) 0.0293(13) 0.0039(10) 0.0057(10) 0.0016(10)
C62 0.0161(11) 0.0191(11) 0.0174(11) -0.0013(9) 0.0016(9) -0.0004(9)
C63 0.0169(11) 0.0199(12) 0.0199(12) -0.0010(9) 0.0018(9) 0.0024(9)
C64 0.0206(12) 0.0150(11) 0.0137(10) -0.0024(8) 0.0009(9) 0.0004(9)
C65 0.0166(11) 0.0177(11) 0.0170(11) -0.0014(9) 0.0041(9) -0.0025(9)
C66 0.0161(11) 0.0158(11) 0.0139(10) -0.0022(8) 0.0019(8) -0.0019(9)
C67 0.0194(12) 0.0172(11) 0.0164(11) 0.0015(9) 0.0057(9) 0.0003(9)
C68 0.0201(12) 0.0163(11) 0.0161(11) -0.0014(9) 0.0009(9) 0.0002(9)
C69 0.0236(12) 0.0190(12) 0.0214(12) 0.0002(9) 0.0037(10) 0.0014(10)
C70 0.0350(15) 0.0166(12) 0.0253(13) 0.0031(10) -0.0027(11) 0.0052(11)
C71 0.0300(14) 0.0154(11) 0.0253(13) 0.0021(9) 0.0062(11) 0.0014(10)
C72 0.0309(14) 0.0153(11) 0.0268(13) -0.0004(10) 0.0048(11) 0.0042(10)
Cu4 0.01430(14) 0.01484(14) 0.01574(14) -0.00195(10) 0.00226(10) 0.00134(10)
O13 0.0248(9) 0.0196(9) 0.0299(10) -0.0056(7) 0.0084(8) -0.0042(7)
O14 0.0161(9) 0.0327(10) 0.0419(12) -0.0132(9) 0.0066(8) -0.0003(8)
O15 0.0363(12) 0.0487(13) 0.0416(13) 0.0023(10) 0.0116(10) 0.0000(10)
O16 0.0494(13) 0.0363(11) 0.0307(11) 0.0035(9) 0.0117(10) 0.0023(10)
N25 0.0188(10) 0.0167(10) 0.0177(10) 0.0002(8) 0.0044(8) 0.0035(8)
N28 0.0178(10) 0.0269(11) 0.0242(11) -0.0090(9) 0.0039(9) 0.0029(9)
N27 0.0204(10) 0.0169(10) 0.0189(10) 0.0004(8) 0.0071(8) 0.0009(8)
N26 0.0158(9) 0.0173(9) 0.0161(9) -0.0016(7) 0.0039(8) 0.0025(8)
N29 0.0170(9) 0.0143(9) 0.0145(9) 0.0011(7) 0.0031(7) 0.0004(7)
N30 0.0238(11) 0.0173(10) 0.0227(11) -0.0050(8) 0.0026(9) 0.0027(8)
N31 0.0229(11) 0.0185(10) 0.0256(11) -0.0031(8) 0.0035(9) 0.0032(8)
N32 0.0243(11) 0.0158(10) 0.0185(10) -0.0018(8) 0.0045(8) -0.0002(8)
C73 0.0323(14) 0.0229(12) 0.0164(12) 0.0021(9) 0.0060(10) 0.0049(11)
C74 0.0318(14) 0.0295(14) 0.0184(12) -0.0014(10) -0.0011(11) 0.0085(11)
C75 0.0269(14) 0.0321(14) 0.0222(13) -0.0053(11) -0.0041(11) 0.0121(11)
C76 0.0200(12) 0.0267(13) 0.0312(14) -0.0107(11) 0.0048(11) -0.0031(10)
C77 0.0235(13) 0.0198(12) 0.0332(14) -0.0054(10) 0.0102(11) -0.0057(10)
C78 0.0344(14) 0.0195(12) 0.0198(12) 0.0022(9) 0.0113(11) 0.0014(11)
C79 0.0340(14) 0.0241(13) 0.0167(12) 0.0031(10) 0.0029(10) 0.0069(11)
C80 0.0238(12) 0.0243(12) 0.0140(11) -0.0011(9) -0.0001(9) 0.0045(10)
C81 0.0130(11) 0.0253(12) 0.0228(12) -0.0031(10) 0.0047(9) 0.0023(9)
C82 0.0202(12) 0.0241(12) 0.0218(12) -0.0011(10) 0.0088(10) -0.0011(10)
C83 0.0220(12) 0.0181(11) 0.0210(12) -0.0003(9) 0.0064(10) 0.0035(10)
C84 0.0247(13) 0.0152(11) 0.0226(12) -0.0002(9) 0.0082(10) 0.0052(10)
C85 0.0159(11) 0.0168(11) 0.0227(12) -0.0018(9) 0.0058(9) -0.0019(9)
C86 0.0169(11) 0.0158(11) 0.0150(11) 0.0010(8) 0.0032(9) 0.0012(9)
C87 0.0189(11) 0.0159(11) 0.0178(11) 0.0011(9) 0.0030(9) -0.0022(9)
C88 0.0226(12) 0.0145(11) 0.0138(11) 0.0007(8) 0.0016(9) 0.0020(9)
C89 0.0194(11) 0.0171(11) 0.0157(11) 0.0004(9) 0.0048(9) 0.0035(9)
C90 0.0161(11) 0.0160(11) 0.0144(10) 0.0011(8) 0.0022(8) 0.0021(9)
C91 0.0175(11) 0.0220(12) 0.0181(11) -0.0015(9) 0.0038(9) -0.0017(9)
C92 0.0228(12) 0.0162(11) 0.0169(11) 0.0006(9) 0.0033(9) 0.0013(9)
C93 0.0229(12) 0.0188(12) 0.0219(12) -0.0009(9) 0.0050(10) 0.0015(10)
C94 0.0336(14) 0.0182(12) 0.0228(13) -0.0055(10) 0.0051(11) -0.0026(11)
C95 0.0443(17) 0.0189(13) 0.0311(15) -0.0002(11) 0.0112(13) -0.0008(12)
C96 0.0372(16) 0.0194(12) 0.0318(15) -0.0010(11) 0.0121(12) -0.0084(11)
O17 0.0301(11) 0.0367(11) 0.0271(10) -0.0088(8) 0.0017(8) 0.0034(9)
O18 0.0335(11) 0.0377(11) 0.0278(11) -0.0102(9) 0.0020(9) -0.0046(9)
O19 0.0232(10) 0.0487(13) 0.0276(11) 0.0077(9) 0.0005(8) -0.0011(9)
O20 0.0338(11) 0.0363(11) 0.0299(11) 0.0072(9) -0.0020(9) -0.0018(9)
O21 0.0345(11) 0.0333(11) 0.0312(11) 0.0030(9) 0.0068(9) -0.0058(9)
O22 0.0441(13) 0.0327(11) 0.0377(12) -0.0008(9) 0.0156(10) 0.0052(10)
O23 0.0235(10) 0.0496(13) 0.0376(12) 0.0142(10) -0.0008(9) 0.0009(10)
O24 0.0609(17) 0.0366(13) 0.0449(14) 0.0106(10) 0.0034(12) -0.0037(12)
O25 0.0305(11) 0.0520(14) 0.0428(13) 0.0117(11) 0.0103(10) -0.0054(11)
O26 0.0329(12) 0.0599(15) 0.0360(13) 0.0129(11) 0.0032(10) -0.0029(11)
O27 0.0410(13) 0.0360(12) 0.0594(16) 0.0155(11) 0.0036(12) -0.0080(11)
O28 0.0713(19) 0.0453(14) 0.0360(13) -0.0123(11) 0.0110(12) 0.0003(13)
O29 0.0399(14) 0.086(2) 0.0495(16) 0.0265(15) 0.0134(12) 0.0061(14)
O30 0.0570(17) 0.0437(15) 0.0684(19) -0.0001(13) -0.0121(14) 0.0060(12)
O31 0.0581(18) 0.0408(15) 0.099(2) 0.0135(15) 0.0349(17) 0.0046(13)
O32 0.067(2) 0.0668(19) 0.0539(18) 0.0112(15) 0.0068(14) -0.0004(15)
O33 0.0654(19) 0.0685(19) 0.0522(17) 0.0088(14) -0.0050(14) 0.0033(15)
O34 0.0550(17) 0.075(2) 0.0511(17) -0.0094(14) 0.0022(13) 0.0063(15)
O35 0.0519(17) 0.072(2) 0.073(2) 0.0043(16) 0.0215(15) 0.0022(16)

loop_
_atom_type_symbol
_atom_type_description
_atom_type_scat_dispersion_real
_atom_type_scat_dispersion_imag
_atom_type_scat_source
C C 0.0033 0.0016 'International Tables Vol C Tables 4.2.6.8 and 6.1.1.4'
H H 0.0000 0.0000 'International Tables Vol C Tables 4.2.6.8 and 6.1.1.4'
Cu Cu 0.3201 1.2651 'International Tables Vol C Tables 4.2.6.8 and 6.1.1.4'
N N 0.0061 0.0033 'International Tables Vol C Tables 4.2.6.8 and 6.1.1.4'
O O 0.0106 0.0060 'International Tables Vol C Tables 4.2.6.8 and 6.1.1.4'

loop_
_geom_angle_atom_site_label_1
_geom_angle_atom_site_label_2
_geom_angle_atom_site_label_3
_geom_angle
_geom_angle_site_symmetry_1
_geom_angle_site_symmetry_3
_geom_angle_publ_flag
N3 Cu1 N1 175.02(9) . . ?
N3 Cu1 N4 87.05(9) . . ?
N1 Cu1 N4 93.64(8) . . ?
N3 Cu1 N5 103.53(8) . . ?
N1 Cu1 N5 79.98(8) . . ?
N4 Cu1 N5 127.04(8) . . ?
N3 Cu1 N2 90.03(8) . . ?
N1 Cu1 N2 85.11(8) . . ?
N4 Cu1 N2 85.65(8) . . ?
N5 Cu1 N2 144.54(8) . . ?
C13 N1 C5 109.51(19) . . ?
C13 N1 C6 109.07(19) . . ?
C5 N1 C6 110.93(19) . . ?
C13 N1 Cu1 104.05(14) . . ?
C5 N1 Cu1 110.29(15) . . ?
C6 N1 Cu1 112.74(15) . . ?
C4 N2 C12 111.78(19) . . ?
C4 N2 C3 107.93(19) . . ?
C12 N2 C3 110.06(19) . . ?
C4 N2 Cu1 104.80(14) . . ?
C12 N2 Cu1 106.93(14) . . ?
C3 N2 Cu1 115.31(15) . . ?
C1 N3 C10 111.9(2) . . ?
C1 N3 Cu1 117.43(17) . . ?
C10 N3 Cu1 108.88(16) . . ?
C1 N3 H3N 108(2) . . ?
C10 N3 H3N 108(2) . . ?
Cu1 N3 H3N 102(2) . . ?
C9 N4 C11 111.8(2) . . ?
C9 N4 C8 109.8(2) . . ?
C11 N4 C8 111.6(2) . . ?
C9 N4 Cu1 103.16(16) . . ?
C11 N4 Cu1 108.45(15) . . ?
C8 N4 Cu1 111.77(16) . . ?
C14 N5 C18 116.9(2) . . ?
C14 N5 Cu1 108.43(15) . . ?
C18 N5 Cu1 134.25(16) . . ?
N7 N6 C20 108.7(2) . . ?
N6 N7 N8 107.4(2) . . ?
C21 N8 N7 110.9(2) . . ?
C21 N8 C22 130.1(2) . . ?
N7 N8 C22 118.8(2) . . ?
N3 C1 C2 114.9(2) . . ?
N3 C1 H1A 108.5 . . ?
C2 C1 H1A 108.5 . . ?
N3 C1 H1B 108.5 . . ?
C2 C1 H1B 108.5 . . ?
H1A C1 H1B 107.5 . . ?
C3 C2 C1 115.2(2) . . ?
C3 C2 H2A 108.5 . . ?
C1 C2 H2A 108.5 . . ?
C3 C2 H2B 108.5 . . ?
C1 C2 H2B 108.5 . . ?
H2A C2 H2B 107.5 . . ?
N2 C3 C2 115.2(2) . . ?
N2 C3 H3A 108.5 . . ?
C2 C3 H3A 108.5 . . ?
N2 C3 H3B 108.5 . . ?
C2 C3 H3B 108.5 . . ?
H3A C3 H3B 107.5 . . ?
N2 C4 C5 111.7(2) . . ?
N2 C4 H4A 109.3 . . ?
C5 C4 H4A 109.3 . . ?
N2 C4 H4B 109.3 . . ?
C5 C4 H4B 109.3 . . ?
H4A C4 H4B 107.9 . . ?
N1 C5 C4 109.95(19) . . ?
N1 C5 H5A 109.7 . . ?
C4 C5 H5A 109.7 . . ?
N1 C5 H5B 109.7 . . ?
C4 C5 H5B 109.7 . . ?
H5A C5 H5B 108.2 . . ?
N1 C6 C7 115.5(2) . . ?
N1 C6 H6A 108.4 . . ?
C7 C6 H6A 108.4 . . ?
N1 C6 H6B 108.4 . . ?
C7 C6 H6B 108.4 . . ?
H6A C6 H6B 107.5 . . ?
C8 C7 C6 116.9(2) . . ?
C8 C7 H7A 108.1 . . ?
C6 C7 H7A 108.1 . . ?
C8 C7 H7B 108.1 . . ?
C6 C7 H7B 108.1 . . ?
H7A C7 H7B 107.3 . . ?
N4 C8 C7 115.5(2) . . ?
N4 C8 H8A 108.4 . . ?
C7 C8 H8A 108.4 . . ?
N4 C8 H8B 108.4 . . ?
C7 C8 H8B 108.4 . . ?
H8A C8 H8B 107.5 . . ?
N4 C9 C10 111.5(2) . . ?
N4 C9 H9A 109.3 . . ?
C10 C9 H9A 109.3 . . ?
N4 C9 H9B 109.3 . . ?
C10 C9 H9B 109.3 . . ?
H9A C9 H9B 108.0 . . ?
N3 C10 C9 111.5(2) . . ?
N3 C10 H10A 109.3 . . ?
C9 C10 H10A 109.3 . . ?
N3 C10 H10B 109.3 . . ?
C9 C10 H10B 109.3 . . ?
H10A C10 H10B 108.0 . . ?
N4 C11 C12 114.0(2) . . ?
N4 C11 H11A 108.8 . . ?
C12 C11 H11A 108.8 . . ?
N4 C11 H11B 108.8 . . ?
C12 C11 H11B 108.8 . . ?
H11A C11 H11B 107.7 . . ?
N2 C12 C11 115.0(2) . . ?
N2 C12 H12A 108.5 . . ?
C11 C12 H12A 108.5 . . ?
N2 C12 H12B 108.5 . . ?
C11 C12 H12B 108.5 . . ?
H12A C12 H12B 107.5 . . ?
N1 C13 C14 110.39(19) . . ?
N1 C13 H13A 109.6 . . ?
C14 C13 H13A 109.6 . . ?
N1 C13 H13B 109.6 . . ?
C14 C13 H13B 109.6 . . ?
H13A C13 H13B 108.1 . . ?
N5 C14 C15 123.7(2) . . ?
N5 C14 C13 115.8(2) . . ?
C15 C14 C13 120.4(2) . . ?
C16 C15 C14 119.0(2) . . ?
C16 C15 H15 120.5 . . ?
C14 C15 H15 120.5 . . ?
C15 C16 C17 117.2(2) . . ?
C15 C16 C20 122.8(2) . . ?
C17 C16 C20 120.0(2) . . ?
C18 C17 C16 120.9(2) . . ?
C18 C17 H17 119.5 . . ?
C16 C17 H17 119.5 . . ?
N5 C18 C17 121.7(2) . . ?
N5 C18 C19 120.3(2) . . ?
C17 C18 C19 117.8(2) . . ?
O2 C19 O1 127.1(2) . . ?
O2 C19 C18 115.3(2) . . ?
O1 C19 C18 117.4(2) . . ?
C21 C20 N6 107.9(2) . . ?
C21 C20 C16 131.3(2) . . ?
N6 C20 C16 120.9(2) . . ?
N8 C21 C20 105.1(2) . . ?
N8 C21 H21 127.4 . . ?
C20 C21 H21 127.4 . . ?
N8 C22 C23 113.7(2) . . ?
N8 C22 H22A 108.8 . . ?
C23 C22 H22A 108.8 . . ?
N8 C22 H22B 108.8 . . ?
C23 C22 H22B 108.8 . . ?
H22A C22 H22B 107.7 . . ?
C24 C23 C22 116.1(3) . . ?
C24 C23 H23A 108.3 . . ?
C22 C23 H23A 108.3 . . ?
C24 C23 H23B 108.3 . . ?
C22 C23 H23B 108.3 . . ?
H23A C23 H23B 107.4 . . ?
O4 C24 O3 125.9(5) . . ?
O4 C24 C23 116.5(4) . . ?
O3 C24 C23 117.5(3) . . ?
N11 Cu2 N9 175.03(9) . . ?
N11 Cu2 N10 87.34(10) . . ?
N9 Cu2 N10 92.74(9) . . ?
N11 Cu2 N12 90.49(9) . . ?
N9 Cu2 N12 84.55(8) . . ?
N10 Cu2 N12 86.78(8) . . ?
N11 Cu2 N13 103.12(8) . . ?
N9 Cu2 N13 80.83(8) . . ?
N10 Cu2 N13 126.20(8) . . ?
N12 Cu2 N13 144.24(8) . . ?
C37 N9 C30 109.40(19) . . ?
C37 N9 C29 109.0(2) . . ?
C30 N9 C29 111.0(2) . . ?
C37 N9 Cu2 102.99(14) . . ?
C30 N9 Cu2 110.60(16) . . ?
C29 N9 Cu2 113.55(17) . . ?
C26 N10 C27 109.8(2) . . ?
C26 N10 C36 111.6(2) . . ?
C27 N10 C36 111.6(2) . . ?
C26 N10 Cu2 102.83(18) . . ?
C27 N10 Cu2 113.00(18) . . ?
C36 N10 Cu2 107.77(16) . . ?
C34 N11 C25 113.1(2) . . ?
C34 N11 Cu2 117.31(18) . . ?
C25 N11 Cu2 108.46(19) . . ?
C34 N11 H11N 109(3) . . ?
C25 N11 H11N 104(3) . . ?
Cu2 N11 H11N 103(3) . . ?
C31 N12 C35 111.3(2) . . ?
C31 N12 C32 108.2(2) . . ?
C35 N12 C32 110.4(2) . . ?
C31 N12 Cu2 105.52(15) . . ?
C35 N12 Cu2 106.48(15) . . ?
C32 N12 Cu2 114.86(15) . . ?
C38 N13 C42 116.5(2) . . ?
C38 N13 Cu2 107.41(15) . . ?
C42 N13 Cu2 135.85(16) . . ?
N15 N14 C44 108.7(2) . . ?
N14 N15 N16 107.2(2) . . ?
C45 N16 N15 110.9(2) . . ?
C45 N16 C46 127.4(2) . . ?
N15 N16 C46 121.7(2) . . ?
N11 C25 C26 110.9(2) . . ?
N11 C25 H25A 109.5 . . ?
C26 C25 H25A 109.5 . . ?
N11 C25 H25B 109.5 . . ?
C26 C25 H25B 109.5 . . ?
H25A C25 H25B 108.0 . . ?
N10 C26 C25 111.2(2) . . ?
N10 C26 H26A 109.4 . . ?
C25 C26 H26A 109.4 . . ?
N10 C26 H26B 109.4 . . ?
C25 C26 H26B 109.4 . . ?
H26A C26 H26B 108.0 . . ?
N10 C27 C28 115.3(2) . . ?
N10 C27 H27A 108.4 . . ?
C28 C27 H27A 108.4 . . ?
N10 C27 H27B 108.4 . . ?
C28 C27 H27B 108.4 . . ?
H27A C27 H27B 107.5 . . ?
C29 C28 C27 116.5(3) . . ?
C29 C28 H28A 108.2 . . ?
C27 C28 H28A 108.2 . . ?
C29 C28 H28B 108.2 . . ?
C27 C28 H28B 108.2 . . ?
H28A C28 H28B 107.3 . . ?
N9 C29 C28 115.3(2) . . ?
N9 C29 H29A 108.5 . . ?
C28 C29 H29A 108.5 . . ?
N9 C29 H29B 108.5 . . ?
C28 C29 H29B 108.5 . . ?
H29A C29 H29B 107.5 . . ?
N9 C30 C31 109.5(2) . . ?
N9 C30 H30A 109.8 . . ?
C31 C30 H30A 109.8 . . ?
N9 C30 H30B 109.8 . . ?
C31 C30 H30B 109.8 . . ?
H30A C30 H30B 108.2 . . ?
N12 C31 C30 110.8(2) . . ?
N12 C31 H31A 109.5 . . ?
C30 C31 H31A 109.5 . . ?
N12 C31 H31B 109.5 . . ?
C30 C31 H31B 109.5 . . ?
H31A C31 H31B 108.1 . . ?
N12 C32 C33 115.6(2) . . ?
N12 C32 H32A 108.4 . . ?
C33 C32 H32A 108.4 . . ?
N12 C32 H32B 108.4 . . ?
C33 C32 H32B 108.4 . . ?
H32A C32 H32B 107.4 . . ?
C32 C33 C34 115.3(2) . . ?
C32 C33 H33A 108.4 . . ?
C34 C33 H33A 108.4 . . ?
C32 C33 H33B 108.4 . . ?
C34 C33 H33B 108.4 . . ?
H33A C33 H33B 107.5 . . ?
N11 C34 C33 114.2(2) . . ?
N11 C34 H34A 108.7 . . ?
C33 C34 H34A 108.7 . . ?
N11 C34 H34B 108.7 . . ?
C33 C34 H34B 108.7 . . ?
H34A C34 H34B 107.6 . . ?
N12 C35 C36 115.5(2) . . ?
N12 C35 H35A 108.4 . . ?
C36 C35 H35A 108.4 . . ?
N12 C35 H35B 108.4 . . ?
C36 C35 H35B 108.4 . . ?
H35A C35 H35B 107.5 . . ?
N10 C36 C35 114.7(2) . . ?
N10 C36 H36A 108.6 . . ?
C35 C36 H36A 108.6 . . ?
N10 C36 H36B 108.6 . . ?
C35 C36 H36B 108.6 . . ?
H36A C36 H36B 107.6 . . ?
N9 C37 C38 110.59(19) . . ?
N9 C37 H37A 109.5 . . ?
C38 C37 H37A 109.5 . . ?
N9 C37 H37B 109.5 . . ?
C38 C37 H37B 109.5 . . ?
H37A C37 H37B 108.1 . . ?
N13 C38 C39 124.0(2) . . ?
N13 C38 C37 116.2(2) . . ?
C39 C38 C37 119.8(2) . . ?
C38 C39 C40 119.2(2) . . ?
C38 C39 H39 120.4 . . ?
C40 C39 H39 120.4 . . ?
C41 C40 C39 117.0(2) . . ?
C41 C40 C44 121.3(2) . . ?
C39 C40 C44 121.7(2) . . ?
C42 C41 C40 121.0(2) . . ?
C42 C41 H41 119.5 . . ?
C40 C41 H41 119.5 . . ?
N13 C42 C41 122.1(2) . . ?
N13 C42 C43 120.9(2) . . ?
C41 C42 C43 116.9(2) . . ?
O6 C43 O5 127.4(2) . . ?
O6 C43 C42 115.4(2) . . ?
O5 C43 C42 116.9(2) . . ?
N14 C44 C45 108.1(2) . . ?
N14 C44 C40 122.7(2) . . ?
C45 C44 C40 129.2(2) . . ?
N16 C45 C44 105.1(2) . . ?
N16 C45 H45 127.4 . . ?
C44 C45 H45 127.4 . . ?
N16 C46 C47 112.0(2) . . ?
N16 C46 H46A 109.2 . . ?
C47 C46 H46A 109.2 . . ?
N16 C46 H46B 109.2 . . ?
C47 C46 H46B 109.2 . . ?
H46A C46 H46B 107.9 . . ?
C48 C47 C46 115.5(2) . . ?
C48 C47 H47A 108.4 . . ?
C46 C47 H47A 108.4 . . ?
C48 C47 H47B 108.4 . . ?
C46 C47 H47B 108.4 . . ?
H47A C47 H47B 107.5 . . ?
O8 C48 O7 124.6(3) . . ?
O8 C48 C47 119.5(3) . . ?
O7 C48 C47 115.9(3) . . ?
N19 Cu3 N17 174.31(9) . . ?
N19 Cu3 N20 86.31(9) . . ?
N17 Cu3 N20 93.47(8) . . ?
N19 Cu3 N21 103.56(8) . . ?
N17 Cu3 N21 81.06(8) . . ?
N20 Cu3 N21 127.92(8) . . ?
N19 Cu3 N18 89.72(9) . . ?
N17 Cu3 N18 84.59(8) . . ?
N20 Cu3 N18 87.38(8) . . ?
N21 Cu3 N18 142.37(8) . . ?
C61 N17 C54 109.0(2) . . ?
C61 N17 C53 109.0(2) . . ?
C54 N17 C53 111.5(2) . . ?
C61 N17 Cu3 103.38(15) . . ?
C54 N17 Cu3 113.20(16) . . ?
C53 N17 Cu3 110.32(16) . . ?
C52 N18 C51 108.3(2) . . ?
C52 N18 C60 111.0(2) . . ?
C51 N18 C60 110.2(2) . . ?
C52 N18 Cu3 105.35(16) . . ?
C51 N18 Cu3 116.16(16) . . ?
C60 N18 Cu3 105.87(15) . . ?
C49 N19 C58 113.5(2) . . ?
C49 N19 Cu3 116.80(17) . . ?
C58 N19 Cu3 109.65(16) . . ?
C49 N19 H19N 108(3) . . ?
C58 N19 H19N 107(3) . . ?
Cu3 N19 H19N 101(3) . . ?
C57 N20 C59 112.2(2) . . ?
C57 N20 C56 109.4(2) . . ?
C59 N20 C56 111.9(2) . . ?
C57 N20 Cu3 103.58(15) . . ?
C59 N20 Cu3 107.27(15) . . ?
C56 N20 Cu3 112.27(16) . . ?
C62 N21 C66 117.2(2) . . ?
C62 N21 Cu3 108.47(15) . . ?
C66 N21 Cu3 134.31(16) . . ?
N23 N22 C68 108.6(2) . . ?
N22 N23 N24 107.4(2) . . ?
C69 N24 N23 111.1(2) . . ?
C69 N24 C70 129.9(2) . . ?
N23 N24 C70 118.9(2) . . ?
N19 C49 C50 114.1(2) . . ?
N19 C49 H49A 108.7 . . ?
C50 C49 H49A 108.7 . . ?
N19 C49 H49B 108.7 . . ?
C50 C49 H49B 108.7 . . ?
H49A C49 H49B 107.6 . . ?
C51 C50 C49 115.3(2) . . ?
C51 C50 H50A 108.5 . . ?
C49 C50 H50A 108.5 . . ?
C51 C50 H50B 108.5 . . ?
C49 C50 H50B 108.5 . . ?
H50A C50 H50B 107.5 . . ?
N18 C51 C50 115.7(2) . . ?
N18 C51 H51A 108.4 . . ?
C50 C51 H51A 108.4 . . ?
N18 C51 H51B 108.4 . . ?
C50 C51 H51B 108.4 . . ?
H51A C51 H51B 107.4 . . ?
N18 C52 C53 111.4(2) . . ?
N18 C52 H52A 109.3 . . ?
C53 C52 H52A 109.3 . . ?
N18 C52 H52B 109.3 . . ?
C53 C52 H52B 109.3 . . ?
H52A C52 H52B 108.0 . . ?
N17 C53 C52 109.6(2) . . ?
N17 C53 H53A 109.8 . . ?
C52 C53 H53A 109.8 . . ?
N17 C53 H53B 109.8 . . ?
C52 C53 H53B 109.8 . . ?
H53A C53 H53B 108.2 . . ?
N17 C54 C55 115.2(2) . . ?
N17 C54 H54A 108.5 . . ?
C55 C54 H54A 108.5 . . ?
N17 C54 H54B 108.5 . . ?
C55 C54 H54B 108.5 . . ?
H54A C54 H54B 107.5 . . ?
C56 C55 C54 116.5(2) . . ?
C56 C55 H55A 108.2 . . ?
C54 C55 H55A 108.2 . . ?
C56 C55 H55B 108.2 . . ?
C54 C55 H55B 108.2 . . ?
H55A C55 H55B 107.3 . . ?
N20 C56 C55 114.6(2) . . ?
N20 C56 H56A 108.6 . . ?
C55 C56 H56A 108.6 . . ?
N20 C56 H56B 108.6 . . ?
C55 C56 H56B 108.6 . . ?
H56A C56 H56B 107.6 . . ?
N20 C57 C58 110.9(2) . . ?
N20 C57 H57A 109.5 . . ?
C58 C57 H57A 109.5 . . ?
N20 C57 H57B 109.5 . . ?
C58 C57 H57B 109.5 . . ?
H57A C57 H57B 108.0 . . ?
N19 C58 C57 109.7(2) . . ?
N19 C58 H58A 109.7 . . ?
C57 C58 H58A 109.7 . . ?
N19 C58 H58B 109.7 . . ?
C57 C58 H58B 109.7 . . ?
H58A C58 H58B 108.2 . . ?
N20 C59 C60 115.1(2) . . ?
N20 C59 H59A 108.5 . . ?
C60 C59 H59A 108.5 . . ?
N20 C59 H59B 108.5 . . ?
C60 C59 H59B 108.5 . . ?
H59A C59 H59B 107.5 . . ?
N18 C60 C59 115.8(2) . . ?
N18 C60 H60A 108.3 . . ?
C59 C60 H60A 108.3 . . ?
N18 C60 H60B 108.3 . . ?
C59 C60 H60B 108.3 . . ?
H60A C60 H60B 107.4 . . ?
N17 C61 C62 110.2(2) . . ?
N17 C61 H61A 109.6 . . ?
C62 C61 H61A 109.6 . . ?
N17 C61 H61B 109.6 . . ?
C62 C61 H61B 109.6 . . ?
H61A C61 H61B 108.1 . . ?
N21 C62 C63 124.0(2) . . ?
N21 C62 C61 116.2(2) . . ?
C63 C62 C61 119.8(2) . . ?
C62 C63 C64 119.0(2) . . ?
C62 C63 H63 120.5 . . ?
C64 C63 H63 120.5 . . ?
C63 C64 C65 117.3(2) . . ?
C63 C64 C68 122.2(2) . . ?
C65 C64 C68 120.5(2) . . ?
C66 C65 C64 121.1(2) . . ?
C66 C65 H65 119.4 . . ?
C64 C65 H65 119.4 . . ?
N21 C66 C65 121.4(2) . . ?
N21 C66 C67 120.6(2) . . ?
C65 C66 C67 117.9(2) . . ?
O10 C67 O9 127.9(2) . . ?
O10 C67 C66 116.4(2) . . ?
O9 C67 C66 115.7(2) . . ?
N22 C68 C69 108.3(2) . . ?
N22 C68 C64 121.0(2) . . ?
C69 C68 C64 130.7(2) . . ?
N24 C69 C68 104.6(2) . . ?
N24 C69 H69 127.7 . . ?
C68 C69 H69 127.7 . . ?
N24 C70 C71 111.4(2) . . ?
N24 C70 H70A 109.3 . . ?
C71 C70 H70A 109.3 . . ?
N24 C70 H70B 109.3 . . ?
C71 C70 H70B 109.3 . . ?
H70A C70 H70B 108.0 . . ?
C70 C71 C72 115.1(2) . . ?
C70 C71 H71A 108.5 . . ?
C72 C71 H71A 108.5 . . ?
C70 C71 H71B 108.5 . . ?
C72 C71 H71B 108.5 . . ?
H71A C71 H71B 107.5 . . ?
O11 C72 O12 125.6(3) . . ?
O11 C72 C71 118.2(2) . . ?
O12 C72 C71 116.2(2) . . ?
N28 Cu4 N26 175.12(9) . . ?
N28 Cu4 N25 90.18(9) . . ?
N26 Cu4 N25 84.99(8) . . ?
N28 Cu4 N27 86.03(9) . . ?
N26 Cu4 N27 93.07(8) . . ?
N25 Cu4 N27 87.55(8) . . ?
N28 Cu4 N29 103.26(8) . . ?
N26 Cu4 N29 81.14(8) . . ?
N25 Cu4 N29 143.71(8) . . ?
N27 Cu4 N29 126.39(8) . . ?
C82 N25 C73 107.84(19) . . ?
C82 N25 C83 111.35(19) . . ?
C73 N25 C83 110.32(19) . . ?
C82 N25 Cu4 105.53(14) . . ?
C73 N25 Cu4 115.25(15) . . ?
C83 N25 Cu4 106.50(15) . . ?
C75 N28 C76 113.9(2) . . ?
C75 N28 Cu4 116.77(18) . . ?
C76 N28 Cu4 109.85(16) . . ?
C75 N28 H26N 106(2) . . ?
C76 N28 H26N 109(2) . . ?
Cu4 N28 H26N 101(2) . . ?
C77 N27 C84 112.3(2) . . ?
C77 N27 C78 109.3(2) . . ?
C84 N27 C78 111.45(19) . . ?
C77 N27 Cu4 103.11(15) . . ?
C84 N27 Cu4 106.63(14) . . ?
C78 N27 Cu4 113.81(15) . . ?
C85 N26 C81 108.78(19) . . ?
C85 N26 C80 108.89(18) . . ?
C81 N26 C80 111.81(18) . . ?
C85 N26 Cu4 103.48(14) . . ?
C81 N26 Cu4 110.69(14) . . ?
C80 N26 Cu4 112.77(15) . . ?
C86 N29 C90 117.09(19) . . ?
C86 N29 Cu4 107.09(15) . . ?
C90 N29 Cu4 135.78(16) . . ?
N31 N30 C92 108.6(2) . . ?
N30 N31 N32 107.4(2) . . ?
C93 N32 N31 111.1(2) . . ?
C93 N32 C94 129.3(2) . . ?
N31 N32 C94 119.6(2) . . ?
N25 C73 C74 115.7(2) . . ?
N25 C73 H73A 108.4 . . ?
C74 C73 H73A 108.4 . . ?
N25 C73 H73B 108.4 . . ?
C74 C73 H73B 108.4 . . ?
H73A C73 H73B 107.4 . . ?
C73 C74 C75 115.2(2) . . ?
C73 C74 H74A 108.5 . . ?
C75 C74 H74A 108.5 . . ?
C73 C74 H74B 108.5 . . ?
C75 C74 H74B 108.5 . . ?
H74A C74 H74B 107.5 . . ?
N28 C75 C74 113.7(2) . . ?
N28 C75 H75A 108.8 . . ?
C74 C75 H75A 108.8 . . ?
N28 C75 H75B 108.8 . . ?
C74 C75 H75B 108.8 . . ?
H75A C75 H75B 107.7 . . ?
N28 C76 C77 110.2(2) . . ?
N28 C76 H76A 109.6 . . ?
C77 C76 H76A 109.6 . . ?
N28 C76 H76B 109.6 . . ?
C77 C76 H76B 109.6 . . ?
H76A C76 H76B 108.1 . . ?
N27 C77 C76 110.7(2) . . ?
N27 C77 H77A 109.5 . . ?
C76 C77 H77A 109.5 . . ?
N27 C77 H77B 109.5 . . ?
C76 C77 H77B 109.5 . . ?
H77A C77 H77B 108.1 . . ?
N27 C78 C79 114.6(2) . . ?
N27 C78 H78A 108.6 . . ?
C79 C78 H78A 108.6 . . ?
N27 C78 H78B 108.6 . . ?
C79 C78 H78B 108.6 . . ?
H78A C78 H78B 107.6 . . ?
C78 C79 C80 116.0(2) . . ?
C78 C79 H79A 108.3 . . ?
C80 C79 H79A 108.3 . . ?
C78 C79 H79B 108.3 . . ?
C80 C79 H79B 108.3 . . ?
H79A C79 H79B 107.4 . . ?
N26 C80 C79 115.8(2) . . ?
N26 C80 H80A 108.3 . . ?
C79 C80 H80A 108.3 . . ?
N26 C80 H80B 108.3 . . ?
C79 C80 H80B 108.3 . . ?
H80A C80 H80B 107.4 . . ?
N26 C81 C82 109.18(19) . . ?
N26 C81 H81A 109.8 . . ?
C82 C81 H81A 109.8 . . ?
N26 C81 H81B 109.8 . . ?
C82 C81 H81B 109.8 . . ?
H81A C81 H81B 108.3 . . ?
N25 C82 C81 110.8(2) . . ?
N25 C82 H82A 109.5 . . ?
C81 C82 H82A 109.5 . . ?
N25 C82 H82B 109.5 . . ?
C81 C82 H82B 109.5 . . ?
H82A C82 H82B 108.1 . . ?
N25 C83 C84 115.5(2) . . ?
N25 C83 H83A 108.4 . . ?
C84 C83 H83A 108.4 . . ?
N25 C83 H83B 108.4 . . ?
C84 C83 H83B 108.4 . . ?
H83A C83 H83B 107.5 . . ?
N27 C84 C83 115.39(19) . . ?
N27 C84 H84A 108.4 . . ?
C83 C84 H84A 108.4 . . ?
N27 C84 H84B 108.4 . . ?
C83 C84 H84B 108.4 . . ?
H84A C84 H84B 107.5 . . ?
N26 C85 C86 110.07(19) . . ?
N26 C85 H85A 109.6 . . ?
C86 C85 H85A 109.6 . . ?
N26 C85 H85B 109.6 . . ?
C86 C85 H85B 109.6 . . ?
H85A C85 H85B 108.2 . . ?
N29 C86 C87 123.5(2) . . ?
N29 C86 C85 116.7(2) . . ?
C87 C86 C85 119.9(2) . . ?
C86 C87 C88 119.6(2) . . ?
C86 C87 H87 120.2 . . ?
C88 C87 H87 120.2 . . ?
C87 C88 C89 117.2(2) . . ?
C87 C88 C92 122.4(2) . . ?
C89 C88 C92 120.4(2) . . ?
C90 C89 C88 121.1(2) . . ?
C90 C89 H89 119.5 . . ?
C88 C89 H89 119.5 . . ?
N29 C90 C89 121.6(2) . . ?
N29 C90 C91 121.3(2) . . ?
C89 C90 C91 117.1(2) . . ?
O14 C91 O13 127.4(2) . . ?
O14 C91 C90 115.4(2) . . ?
O13 C91 C90 117.1(2) . . ?
N30 C92 C93 108.3(2) . . ?
N30 C92 C88 121.3(2) . . ?
C93 C92 C88 130.4(2) . . ?
N32 C93 C92 104.6(2) . . ?
N32 C93 H93 127.7 . . ?
C92 C93 H93 127.7 . . ?
N32 C94 C95 111.0(2) . . ?
N32 C94 H94A 109.4 . . ?
C95 C94 H94A 109.4 . . ?
N32 C94 H94B 109.4 . . ?
C95 C94 H94B 109.4 . . ?
H94A C94 H94B 108.0 . . ?
C94 C95 C96 111.8(2) . . ?
C94 C95 H95A 109.3 . . ?
C96 C95 H95A 109.3 . . ?
C94 C95 H95B 109.3 . . ?
C96 C95 H95B 109.3 . . ?
H95A C95 H95B 107.9 . . ?
O15 C96 O16 125.2(3) . . ?
O15 C96 C95 117.5(3) . . ?
O16 C96 C95 117.2(3) . . ?
H17C O17 H17D 105(3) . . ?
H18C O18 H18D 104(3) . . ?
H19C O19 H19D 101(3) . . ?
H20C O20 H20D 100(3) . . ?
H21C O21 H21D 109(3) . . ?
H22C O22 H22D 109(3) . . ?
H23C O23 H23D 99(3) . . ?
H24C O24 H24D 112(4) . . ?
H25C O25 H25D 105(3) . . ?
H26C O26 H26D 118(4) . . ?
H27C O27 H27D 106(4) . . ?
H28C O28 H28D 110(4) . . ?
H29C O29 H29D 112(4) . . ?
H30C O30 H30D 103(4) . . ?
H31C O31 H31D 80(4) . . ?
H32C O32 H32D 103(4) . . ?
H33C O33 H33D 89(4) . . ?
H34C O34 H34D 88(4) . . ?
H35C O35 H35D 117(4) . . ?

loop_
_geom_bond_atom_site_label_1
_geom_bond_atom_site_label_2
_geom_bond_distance
_geom_bond_site_symmetry_2
_geom_bond_publ_flag
Cu1 N3 1.997(2) . ?
Cu1 N1 2.018(2) . ?
Cu1 N4 2.121(2) . ?
Cu1 N5 2.134(2) . ?
Cu1 N2 2.146(2) . ?
O1 C19 1.252(3) . ?
O2 C19 1.249(3) . ?
O3 C24 1.261(5) . ?
O4 C24 1.224(5) . ?
N1 C13 1.487(3) . ?
N1 C5 1.494(3) . ?
N1 C6 1.496(3) . ?
N2 C4 1.483(3) . ?
N2 C12 1.492(3) . ?
N2 C3 1.494(3) . ?
N3 C1 1.488(4) . ?
N3 C10 1.494(3) . ?
N3 H3N 0.80(3) . ?
N4 C9 1.485(3) . ?
N4 C11 1.486(3) . ?
N4 C8 1.489(4) . ?
N5 C14 1.347(3) . ?
N5 C18 1.362(3) . ?
N6 N7 1.313(3) . ?
N6 C20 1.374(3) . ?
N7 N8 1.349(3) . ?
N8 C21 1.343(3) . ?
N8 C22 1.469(3) . ?
C1 C2 1.519(4) . ?
C1 H1A 0.9900 . ?
C1 H1B 0.9900 . ?
C2 C3 1.519(4) . ?
C2 H2A 0.9900 . ?
C2 H2B 0.9900 . ?
C3 H3A 0.9900 . ?
C3 H3B 0.9900 . ?
C4 C5 1.516(4) . ?
C4 H4A 0.9900 . ?
C4 H4B 0.9900 . ?
C5 H5A 0.9900 . ?
C5 H5B 0.9900 . ?
C6 C7 1.524(4) . ?
C6 H6A 0.9900 . ?
C6 H6B 0.9900 . ?
C7 C8 1.513(4) . ?
C7 H7A 0.9900 . ?
C7 H7B 0.9900 . ?
C8 H8A 0.9900 . ?
C8 H8B 0.9900 . ?
C9 C10 1.512(4) . ?
C9 H9A 0.9900 . ?
C9 H9B 0.9900 . ?
C10 H10A 0.9900 . ?
C10 H10B 0.9900 . ?
C11 C12 1.533(4) . ?
C11 H11A 0.9900 . ?
C11 H11B 0.9900 . ?
C12 H12A 0.9900 . ?
C12 H12B 0.9900 . ?
C13 C14 1.513(3) . ?
C13 H13A 0.9900 . ?
C13 H13B 0.9900 . ?
C14 C15 1.390(3) . ?
C15 C16 1.387(3) . ?
C15 H15 0.9500 . ?
C16 C17 1.391(3) . ?
C16 C20 1.467(3) . ?
C17 C18 1.381(3) . ?
C17 H17 0.9500 . ?
C18 C19 1.527(3) . ?
C20 C21 1.373(3) . ?
C21 H21 0.9500 . ?
C22 C23 1.494(4) . ?
C22 H22A 0.9900 . ?
C22 H22B 0.9900 . ?
C23 C24 1.470(6) . ?
C23 H23A 0.9900 . ?
C23 H23B 0.9900 . ?
Cu2 N11 1.988(2) . ?
Cu2 N9 2.014(2) . ?
Cu2 N10 2.115(2) . ?
Cu2 N12 2.132(2) . ?
Cu2 N13 2.134(2) . ?
O5 C43 1.255(3) . ?
O6 C43 1.246(3) . ?
O7 C48 1.266(4) . ?
O8 C48 1.241(4) . ?
N9 C37 1.482(3) . ?
N9 C30 1.495(3) . ?
N9 C29 1.499(3) . ?
N10 C26 1.484(4) . ?
N10 C27 1.485(4) . ?
N10 C36 1.487(3) . ?
N11 C34 1.480(4) . ?
N11 C25 1.501(4) . ?
N11 H11N 0.78(3) . ?
N12 C31 1.485(3) . ?
N12 C35 1.493(3) . ?
N12 C32 1.497(3) . ?
N13 C38 1.351(3) . ?
N13 C42 1.363(3) . ?
N14 N15 1.315(3) . ?
N14 C44 1.367(3) . ?
N15 N16 1.355(3) . ?
N16 C45 1.335(3) . ?
N16 C46 1.463(3) . ?
C25 C26 1.508(5) . ?
C25 H25A 0.9900 . ?
C25 H25B 0.9900 . ?
C26 H26A 0.9900 . ?
C26 H26B 0.9900 . ?
C27 C28 1.518(5) . ?
C27 H27A 0.9900 . ?
C27 H27B 0.9900 . ?
C28 C29 1.514(4) . ?
C28 H28A 0.9900 . ?
C28 H28B 0.9900 . ?
C29 H29A 0.9900 . ?
C29 H29B 0.9900 . ?
C30 C31 1.509(4) . ?
C30 H30A 0.9900 . ?
C30 H30B 0.9900 . ?
C31 H31A 0.9900 . ?
C31 H31B 0.9900 . ?
C32 C33 1.514(4) . ?
C32 H32A 0.9900 . ?
C32 H32B 0.9900 . ?
C33 C34 1.521(4) . ?
C33 H33A 0.9900 . ?
C33 H33B 0.9900 . ?
C34 H34A 0.9900 . ?
C34 H34B 0.9900 . ?
C35 C36 1.537(4) . ?
C35 H35A 0.9900 . ?
C35 H35B 0.9900 . ?
C36 H36A 0.9900 . ?
C36 H36B 0.9900 . ?
C37 C38 1.507(3) . ?
C37 H37A 0.9900 . ?
C37 H37B 0.9900 . ?
C38 C39 1.383(3) . ?
C39 C40 1.393(3) . ?
C39 H39 0.9500 . ?
C40 C41 1.389(3) . ?
C40 C44 1.452(3) . ?
C41 C42 1.379(3) . ?
C41 H41 0.9500 . ?
C42 C43 1.535(3) . ?
C44 C45 1.376(3) . ?
C45 H45 0.9500 . ?
C46 C47 1.541(4) . ?
C46 H46A 0.9900 . ?
C46 H46B 0.9900 . ?
C47 C48 1.518(4) . ?
C47 H47A 0.9900 . ?
C47 H47B 0.9900 . ?
Cu3 N19 2.000(2) . ?
Cu3 N17 2.022(2) . ?
Cu3 N20 2.106(2) . ?
Cu3 N21 2.124(2) . ?
Cu3 N18 2.137(2) . ?
O9 C67 1.259(3) . ?
O10 C67 1.234(3) . ?
O11 C72 1.245(3) . ?
O12 C72 1.264(3) . ?
N17 C61 1.482(3) . ?
N17 C54 1.494(3) . ?
N17 C53 1.495(3) . ?
N18 C52 1.477(3) . ?
N18 C51 1.493(3) . ?
N18 C60 1.496(3) . ?
N19 C49 1.479(3) . ?
N19 C58 1.491(3) . ?
N19 H19N 0.75(3) . ?
N20 C57 1.485(3) . ?
N20 C59 1.488(3) . ?
N20 C56 1.492(3) . ?
N21 C62 1.350(3) . ?
N21 C66 1.361(3) . ?
N22 N23 1.316(3) . ?
N22 C68 1.361(3) . ?
N23 N24 1.342(3) . ?
N24 C69 1.342(3) . ?
N24 C70 1.469(3) . ?
C49 C50 1.522(4) . ?
C49 H49A 0.9900 . ?
C49 H49B 0.9900 . ?
C50 C51 1.520(4) . ?
C50 H50A 0.9900 . ?
C50 H50B 0.9900 . ?
C51 H51A 0.9900 . ?
C51 H51B 0.9900 . ?
C52 C53 1.510(4) . ?
C52 H52A 0.9900 . ?
C52 H52B 0.9900 . ?
C53 H53A 0.9900 . ?
C53 H53B 0.9900 . ?
C54 C55 1.524(4) . ?
C54 H54A 0.9900 . ?
C54 H54B 0.9900 . ?
C55 C56 1.519(4) . ?
C55 H55A 0.9900 . ?
C55 H55B 0.9900 . ?
C56 H56A 0.9900 . ?
C56 H56B 0.9900 . ?
C57 C58 1.518(4) . ?
C57 H57A 0.9900 . ?
C57 H57B 0.9900 . ?
C58 H58A 0.9900 . ?
C58 H58B 0.9900 . ?
C59 C60 1.535(4) . ?
C59 H59A 0.9900 . ?
C59 H59B 0.9900 . ?
C60 H60A 0.9900 . ?
C60 H60B 0.9900 . ?
C61 C62 1.502(3) . ?
C61 H61A 0.9900 . ?
C61 H61B 0.9900 . ?
C62 C63 1.382(3) . ?
C63 C64 1.389(3) . ?
C63 H63 0.9500 . ?
C64 C65 1.393(3) . ?
C64 C68 1.465(3) . ?
C65 C66 1.382(3) . ?
C65 H65 0.9500 . ?
C66 C67 1.539(3) . ?
C68 C69 1.377(3) . ?
C69 H69 0.9500 . ?
C70 C71 1.516(4) . ?
C70 H70A 0.9900 . ?
C70 H70B 0.9900 . ?
C71 C72 1.525(4) . ?
C71 H71A 0.9900 . ?
C71 H71B 0.9900 . ?
Cu4 N28 1.992(2) . ?
Cu4 N26 2.006(2) . ?
Cu4 N25 2.116(2) . ?
Cu4 N27 2.128(2) . ?
Cu4 N29 2.1517(19) . ?
O13 C91 1.249(3) . ?
O14 C91 1.239(3) . ?
O15 C96 1.247(4) . ?
O16 C96 1.266(4) . ?
N25 C82 1.484(3) . ?
N25 C73 1.497(3) . ?
N25 C83 1.498(3) . ?
N28 C75 1.480(3) . ?
N28 C76 1.482(3) . ?
N28 H26N 0.80(4) . ?
N27 C77 1.480(3) . ?
N27 C84 1.487(3) . ?
N27 C78 1.487(3) . ?
N26 C85 1.483(3) . ?
N26 C81 1.495(3) . ?
N26 C80 1.501(3) . ?
N29 C86 1.356(3) . ?
N29 C90 1.359(3) . ?
N30 N31 1.312(3) . ?
N30 C92 1.367(3) . ?
N31 N32 1.345(3) . ?
N32 C93 1.345(3) . ?
N32 C94 1.471(3) . ?
C73 C74 1.520(4) . ?
C73 H73A 0.9900 . ?
C73 H73B 0.9900 . ?
C74 C75 1.521(4) . ?
C74 H74A 0.9900 . ?
C74 H74B 0.9900 . ?
C75 H75A 0.9900 . ?
C75 H75B 0.9900 . ?
C76 C77 1.518(4) . ?
C76 H76A 0.9900 . ?
C76 H76B 0.9900 . ?
C77 H77A 0.9900 . ?
C77 H77B 0.9900 . ?
C78 C79 1.518(4) . ?
C78 H78A 0.9900 . ?
C78 H78B 0.9900 . ?
C79 C80 1.526(4) . ?
C79 H79A 0.9900 . ?
C79 H79B 0.9900 . ?
C80 H80A 0.9900 . ?
C80 H80B 0.9900 . ?
C81 C82 1.517(3) . ?
C81 H81A 0.9900 . ?
C81 H81B 0.9900 . ?
C82 H82A 0.9900 . ?
C82 H82B 0.9900 . ?
C83 C84 1.541(3) . ?
C83 H83A 0.9900 . ?
C83 H83B 0.9900 . ?
C84 H84A 0.9900 . ?
C84 H84B 0.9900 . ?
C85 C86 1.501(3) . ?
C85 H85A 0.9900 . ?
C85 H85B 0.9900 . ?
C86 C87 1.385(3) . ?
C87 C88 1.386(3) . ?
C87 H87 0.9500 . ?
C88 C89 1.390(3) . ?
C88 C92 1.465(3) . ?
C89 C90 1.389(3) . ?
C89 H89 0.9500 . ?
C90 C91 1.541(3) . ?
C92 C93 1.374(3) . ?
C93 H93 0.9500 . ?
C94 C95 1.511(4) . ?
C94 H94A 0.9900 . ?
C94 H94B 0.9900 . ?
C95 C96 1.524(4) . ?
C95 H95A 0.9900 . ?
C95 H95B 0.9900 . ?
O17 H17C 0.898(4) . ?
O17 H17D 0.898(4) . ?
O18 H18C 0.899(4) . ?
O18 H18D 0.899(4) . ?
O19 H19C 0.899(4) . ?
O19 H19D 0.899(4) . ?
O20 H20C 0.900(4) . ?
O20 H20D 0.899(4) . ?
O21 H21C 0.900(4) . ?
O21 H21D 0.900(4) . ?
O22 H22C 0.899(4) . ?
O22 H22D 0.899(4) . ?
O23 H23C 0.899(4) . ?
O23 H23D 0.899(4) . ?
O24 H24C 0.900(4) . ?
O24 H24D 0.899(4) . ?
O25 H25C 0.903(4) . ?
O25 H25D 0.902(4) . ?
O26 H26C 0.900(4) . ?
O26 H26D 0.902(4) . ?
O27 H27C 0.901(4) . ?
O27 H27D 0.900(4) . ?
O28 H28C 0.901(4) . ?
O28 H28D 0.902(4) . ?
O29 H29C 0.901(4) . ?
O29 H29D 0.902(4) . ?
O30 H30C 0.901(4) . ?
O30 H30D 0.900(4) . ?
O31 H31C 0.907(8) . ?
O31 H31D 0.942(10) . ?
O32 H32C 0.901(4) . ?
O32 H32D 0.901(4) . ?
O33 H33C 0.904(4) . ?
O33 H33D 0.907(4) . ?
O34 H34C 0.900(4) . ?
O34 H34D 0.900(4) . ?
O35 H35C 0.903(4) . ?
O35 H35D 0.901(4) . ?

loop_
_geom_torsion_atom_site_label_1
_geom_torsion_atom_site_label_2
_geom_torsion_atom_site_label_3
_geom_torsion_atom_site_label_4
_geom_torsion
_geom_torsion_site_symmetry_1
_geom_torsion_site_symmetry_2
_geom_torsion_site_symmetry_3
_geom_torsion_site_symmetry_4
_geom_torsion_publ_flag
C20 N6 N7 N8 -0.6(3) . . . . ?
N6 N7 N8 C21 0.7(3) . . . . ?
N6 N7 N8 C22 177.1(2) . . . . ?
C10 N3 C1 C2 64.8(3) . . . . ?
Cu1 N3 C1 C2 -62.2(3) . . . . ?
N3 C1 C2 C3 61.9(3) . . . . ?
C4 N2 C3 C2 173.0(2) . . . . ?
C12 N2 C3 C2 -64.7(3) . . . . ?
Cu1 N2 C3 C2 56.3(3) . . . . ?
C1 C2 C3 N2 -60.4(3) . . . . ?
C12 N2 C4 C5 77.6(2) . . . . ?
C3 N2 C4 C5 -161.3(2) . . . . ?
Cu1 N2 C4 C5 -37.9(2) . . . . ?
C13 N1 C5 C4 81.0(2) . . . . ?
C6 N1 C5 C4 -158.6(2) . . . . ?
Cu1 N1 C5 C4 -32.9(2) . . . . ?
N2 C4 C5 N1 48.6(3) . . . . ?
C13 N1 C6 C7 -175.4(2) . . . . ?
C5 N1 C6 C7 63.9(3) . . . . ?
Cu1 N1 C6 C7 -60.4(3) . . . . ?
N1 C6 C7 C8 62.2(3) . . . . ?
C9 N4 C8 C7 171.3(2) . . . . ?
C11 N4 C8 C7 -64.1(3) . . . . ?
Cu1 N4 C8 C7 57.5(3) . . . . ?
C6 C7 C8 N4 -61.6(4) . . . . ?
C11 N4 C9 C10 76.5(3) . . . . ?
C8 N4 C9 C10 -159.1(2) . . . . ?
Cu1 N4 C9 C10 -39.8(2) . . . . ?
C1 N3 C10 C9 -160.0(2) . . . . ?
Cu1 N3 C10 C9 -28.6(2) . . . . ?
N4 C9 C10 N3 47.9(3) . . . . ?
C9 N4 C11 C12 -86.5(3) . . . . ?
C8 N4 C11 C12 150.1(2) . . . . ?
Cu1 N4 C11 C12 26.6(3) . . . . ?
C4 N2 C12 C11 -87.3(2) . . . . ?
C3 N2 C12 C11 152.8(2) . . . . ?
Cu1 N2 C12 C11 26.8(2) . . . . ?
N4 C11 C12 N2 -37.5(3) . . . . ?
C5 N1 C13 C14 -162.92(19) . . . . ?
C6 N1 C13 C14 75.5(2) . . . . ?
Cu1 N1 C13 C14 -45.0(2) . . . . ?
C18 N5 C14 C15 5.8(3) . . . . ?
Cu1 N5 C14 C15 -167.84(18) . . . . ?
C18 N5 C14 C13 -174.6(2) . . . . ?
Cu1 N5 C14 C13 11.7(2) . . . . ?
N1 C13 C14 N5 22.0(3) . . . . ?
N1 C13 C14 C15 -158.5(2) . . . . ?
N5 C14 C15 C16 -0.3(3) . . . . ?
C13 C14 C15 C16 -179.9(2) . . . . ?
C14 C15 C16 C17 -4.5(3) . . . . ?
C14 C15 C16 C20 176.3(2) . . . . ?
C15 C16 C17 C18 3.9(3) . . . . ?
C20 C16 C17 C18 -176.9(2) . . . . ?
C14 N5 C18 C17 -6.4(3) . . . . ?
Cu1 N5 C18 C17 165.14(17) . . . . ?
C14 N5 C18 C19 167.8(2) . . . . ?
Cu1 N5 C18 C19 -20.6(3) . . . . ?
C16 C17 C18 N5 1.7(4) . . . . ?
C16 C17 C18 C19 -172.7(2) . . . . ?
N5 C18 C19 O2 178.3(2) . . . . ?
C17 C18 C19 O2 -7.2(3) . . . . ?
N5 C18 C19 O1 -6.0(3) . . . . ?
C17 C18 C19 O1 168.5(2) . . . . ?
N7 N6 C20 C21 0.3(3) . . . . ?
N7 N6 C20 C16 179.6(2) . . . . ?
C15 C16 C20 C21 -0.2(4) . . . . ?
C17 C16 C20 C21 -179.4(2) . . . . ?
C15 C16 C20 N6 -179.3(2) . . . . ?
C17 C16 C20 N6 1.5(3) . . . . ?
N7 N8 C21 C20 -0.5(3) . . . . ?
C22 N8 C21 C20 -176.4(2) . . . . ?
N6 C20 C21 N8 0.1(3) . . . . ?
C16 C20 C21 N8 -179.1(2) . . . . ?
C21 N8 C22 C23 -117.3(3) . . . . ?
N7 N8 C22 C23 67.1(3) . . . . ?
N8 C22 C23 C24 69.5(4) . . . . ?
C22 C23 C24 O4 -148.7(3) . . . . ?
C22 C23 C24 O3 34.8(4) . . . . ?
C44 N14 N15 N16 0.9(3) . . . . ?
N14 N15 N16 C45 -1.1(3) . . . . ?
N14 N15 N16 C46 178.9(2) . . . . ?
C34 N11 C25 C26 162.1(2) . . . . ?
Cu2 N11 C25 C26 30.1(3) . . . . ?
C27 N10 C26 C25 161.4(2) . . . . ?
C36 N10 C26 C25 -74.3(3) . . . . ?
Cu2 N10 C26 C25 40.9(3) . . . . ?
N11 C25 C26 N10 -49.7(3) . . . . ?
C26 N10 C27 C28 -171.3(2) . . . . ?
C36 N10 C27 C28 64.5(3) . . . . ?
Cu2 N10 C27 C28 -57.1(3) . . . . ?
N10 C27 C28 C29 61.0(4) . . . . ?
C37 N9 C29 C28 175.2(2) . . . . ?
C30 N9 C29 C28 -64.2(3) . . . . ?
Cu2 N9 C29 C28 61.1(3) . . . . ?
C27 C28 C29 N9 -62.3(4) . . . . ?
C37 N9 C30 C31 -79.1(3) . . . . ?
C29 N9 C30 C31 160.6(2) . . . . ?
Cu2 N9 C30 C31 33.7(2) . . . . ?
C35 N12 C31 C30 -76.2(3) . . . . ?
C32 N12 C31 C30 162.3(2) . . . . ?
Cu2 N12 C31 C30 38.9(2) . . . . ?
N9 C30 C31 N12 -49.3(3) . . . . ?
C31 N12 C32 C33 -173.0(2) . . . . ?
C35 N12 C32 C33 65.0(3) . . . . ?
Cu2 N12 C32 C33 -55.5(3) . . . . ?
N12 C32 C33 C34 60.1(4) . . . . ?
C25 N11 C34 C33 -64.5(3) . . . . ?
Cu2 N11 C34 C33 62.9(3) . . . . ?
C32 C33 C34 N11 -62.2(4) . . . . ?
C31 N12 C35 C36 88.9(3) . . . . ?
C32 N12 C35 C36 -150.9(2) . . . . ?
Cu2 N12 C35 C36 -25.6(3) . . . . ?
C26 N10 C36 C35 87.8(3) . . . . ?
C27 N10 C36 C35 -149.0(2) . . . . ?
Cu2 N10 C36 C35 -24.4(3) . . . . ?
N12 C35 C36 N10 35.3(3) . . . . ?
C30 N9 C37 C38 164.2(2) . . . . ?
C29 N9 C37 C38 -74.3(3) . . . . ?
Cu2 N9 C37 C38 46.5(2) . . . . ?
C42 N13 C38 C39 -4.2(3) . . . . ?
Cu2 N13 C38 C39 170.95(19) . . . . ?
C42 N13 C38 C37 175.8(2) . . . . ?
Cu2 N13 C38 C37 -9.1(2) . . . . ?
N9 C37 C38 N13 -25.1(3) . . . . ?
N9 C37 C38 C39 154.9(2) . . . . ?
N13 C38 C39 C40 -0.2(4) . . . . ?
C37 C38 C39 C40 179.9(2) . . . . ?
C38 C39 C40 C41 3.8(3) . . . . ?
C38 C39 C40 C44 -176.2(2) . . . . ?
C39 C40 C41 C42 -3.2(3) . . . . ?
C44 C40 C41 C42 176.8(2) . . . . ?
C38 N13 C42 C41 4.8(3) . . . . ?
Cu2 N13 C42 C41 -168.47(18) . . . . ?
C38 N13 C42 C43 -170.2(2) . . . . ?
Cu2 N13 C42 C43 16.5(3) . . . . ?
C40 C41 C42 N13 -1.3(4) . . . . ?
C40 C41 C42 C43 173.9(2) . . . . ?
N13 C42 C43 O6 179.1(2) . . . . ?
C41 C42 C43 O6 3.9(3) . . . . ?
N13 C42 C43 O5 4.6(3) . . . . ?
C41 C42 C43 O5 -170.7(2) . . . . ?
N15 N14 C44 C45 -0.4(3) . . . . ?
N15 N14 C44 C40 -177.7(2) . . . . ?
C41 C40 C44 N14 -1.0(4) . . . . ?
C39 C40 C44 N14 179.0(2) . . . . ?
C41 C40 C44 C45 -177.8(2) . . . . ?
C39 C40 C44 C45 2.2(4) . . . . ?
N15 N16 C45 C44 0.9(3) . . . . ?
C46 N16 C45 C44 -179.1(2) . . . . ?
N14 C44 C45 N16 -0.3(3) . . . . ?
C40 C44 C45 N16 176.8(2) . . . . ?
C45 N16 C46 C47 65.4(3) . . . . ?
N15 N16 C46 C47 -114.6(3) . . . . ?
N16 C46 C47 C48 78.4(3) . . . . ?
C46 C47 C48 O8 23.6(4) . . . . ?
C46 C47 C48 O7 -156.8(3) . . . . ?
C68 N22 N23 N24 -0.9(3) . . . . ?
N22 N23 N24 C69 0.9(3) . . . . ?
N22 N23 N24 C70 -177.7(2) . . . . ?
C58 N19 C49 C50 64.2(3) . . . . ?
Cu3 N19 C49 C50 -64.9(3) . . . . ?
N19 C49 C50 C51 62.8(3) . . . . ?
C52 N18 C51 C50 172.1(2) . . . . ?
C60 N18 C51 C50 -66.5(3) . . . . ?
Cu3 N18 C51 C50 53.9(3) . . . . ?
C49 C50 C51 N18 -58.3(3) . . . . ?
C51 N18 C52 C53 -163.6(2) . . . . ?
C60 N18 C52 C53 75.4(3) . . . . ?
Cu3 N18 C52 C53 -38.7(2) . . . . ?
C61 N17 C53 C52 79.7(2) . . . . ?
C54 N17 C53 C52 -159.9(2) . . . . ?
Cu3 N17 C53 C52 -33.2(2) . . . . ?
N18 C52 C53 N17 49.2(3) . . . . ?
C61 N17 C54 C55 -174.4(2) . . . . ?
C53 N17 C54 C55 65.1(3) . . . . ?
Cu3 N17 C54 C55 -60.0(3) . . . . ?
N17 C54 C55 C56 63.0(4) . . . . ?
C57 N20 C56 C55 173.0(2) . . . . ?
C59 N20 C56 C55 -62.1(3) . . . . ?
Cu3 N20 C56 C55 58.6(3) . . . . ?
C54 C55 C56 N20 -62.8(3) . . . . ?
C59 N20 C57 C58 73.5(3) . . . . ?
C56 N20 C57 C58 -161.8(2) . . . . ?
Cu3 N20 C57 C58 -41.9(2) . . . . ?
C49 N19 C58 C57 -163.1(2) . . . . ?
Cu3 N19 C58 C57 -30.5(2) . . . . ?
N20 C57 C58 N19 50.0(3) . . . . ?
C57 N20 C59 C60 -87.8(3) . . . . ?
C56 N20 C59 C60 148.8(2) . . . . ?
Cu3 N20 C59 C60 25.3(3) . . . . ?
C52 N18 C60 C59 -89.4(3) . . . . ?
C51 N18 C60 C59 150.7(2) . . . . ?
Cu3 N18 C60 C59 24.4(3) . . . . ?
N20 C59 C60 N18 -35.3(3) . . . . ?
C54 N17 C61 C62 73.9(2) . . . . ?
C53 N17 C61 C62 -164.1(2) . . . . ?
Cu3 N17 C61 C62 -46.8(2) . . . . ?
C66 N21 C62 C63 2.4(3) . . . . ?
Cu3 N21 C62 C63 -175.57(19) . . . . ?
C66 N21 C62 C61 -178.2(2) . . . . ?
Cu3 N21 C62 C61 3.9(2) . . . . ?
N17 C61 C62 N21 29.1(3) . . . . ?
N17 C61 C62 C63 -151.4(2) . . . . ?
N21 C62 C63 C64 -0.5(4) . . . . ?
C61 C62 C63 C64 -179.9(2) . . . . ?
C62 C63 C64 C65 -1.0(3) . . . . ?
C62 C63 C64 C68 180.0(2) . . . . ?
C63 C64 C65 C66 0.7(3) . . . . ?
C68 C64 C65 C66 179.6(2) . . . . ?
C62 N21 C66 C65 -2.7(3) . . . . ?
Cu3 N21 C66 C65 174.54(17) . . . . ?
C62 N21 C66 C67 173.9(2) . . . . ?
Cu3 N21 C66 C67 -8.8(3) . . . . ?
C64 C65 C66 N21 1.3(3) . . . . ?
C64 C65 C66 C67 -175.5(2) . . . . ?
N21 C66 C67 O10 160.1(2) . . . . ?
C65 C66 C67 O10 -23.1(3) . . . . ?
N21 C66 C67 O9 -23.1(3) . . . . ?
C65 C66 C67 O9 153.7(2) . . . . ?
N23 N22 C68 C69 0.6(3) . . . . ?
N23 N22 C68 C64 179.0(2) . . . . ?
C63 C64 C68 N22 168.3(2) . . . . ?
C65 C64 C68 N22 -10.6(3) . . . . ?
C63 C64 C68 C69 -13.6(4) . . . . ?
C65 C64 C68 C69 167.4(2) . . . . ?
N23 N24 C69 C68 -0.5(3) . . . . ?
C70 N24 C69 C68 177.8(2) . . . . ?
N22 C68 C69 N24 0.0(3) . . . . ?
C64 C68 C69 N24 -178.3(2) . . . . ?
C69 N24 C70 C71 -120.1(3) . . . . ?
N23 N24 C70 C71 58.2(3) . . . . ?
N24 C70 C71 C72 71.3(3) . . . . ?
C70 C71 C72 O11 17.1(3) . . . . ?
C70 C71 C72 O12 -164.7(2) . . . . ?
C92 N30 N31 N32 -0.2(3) . . . . ?
N30 N31 N32 C93 0.3(3) . . . . ?
N30 N31 N32 C94 177.2(2) . . . . ?
C82 N25 C73 C74 -172.7(2) . . . . ?
C83 N25 C73 C74 65.5(3) . . . . ?
Cu4 N25 C73 C74 -55.1(3) . . . . ?
N25 C73 C74 C75 59.1(3) . . . . ?
C76 N28 C75 C74 -65.3(3) . . . . ?
Cu4 N28 C75 C74 64.4(3) . . . . ?
C73 C74 C75 N28 -62.3(3) . . . . ?
C75 N28 C76 C77 164.0(2) . . . . ?
Cu4 N28 C76 C77 30.9(3) . . . . ?
C84 N27 C77 C76 -72.6(3) . . . . ?
C78 N27 C77 C76 163.2(2) . . . . ?
Cu4 N27 C77 C76 41.8(2) . . . . ?
N28 C76 C77 N27 -50.6(3) . . . . ?
C77 N27 C78 C79 -170.9(2) . . . . ?
C84 N27 C78 C79 64.4(3) . . . . ?
Cu4 N27 C78 C79 -56.3(2) . . . . ?
N27 C78 C79 C80 61.1(3) . . . . ?
C85 N26 C80 C79 176.3(2) . . . . ?
C81 N26 C80 C79 -63.4(3) . . . . ?
Cu4 N26 C80 C79 62.1(2) . . . . ?
C78 C79 C80 N26 -64.3(3) . . . . ?
C85 N26 C81 C82 -80.2(2) . . . . ?
C80 N26 C81 C82 159.5(2) . . . . ?
Cu4 N26 C81 C82 32.9(2) . . . . ?
C73 N25 C82 C81 162.8(2) . . . . ?
C83 N25 C82 C81 -76.0(2) . . . . ?
Cu4 N25 C82 C81 39.1(2) . . . . ?
N26 C81 C82 N25 -48.9(3) . . . . ?
C82 N25 C83 C84 90.0(3) . . . . ?
C73 N25 C83 C84 -150.3(2) . . . . ?
Cu4 N25 C83 C84 -24.6(2) . . . . ?
C77 N27 C84 C83 88.0(3) . . . . ?
C78 N27 C84 C83 -149.1(2) . . . . ?
Cu4 N27 C84 C83 -24.3(2) . . . . ?
N25 C83 C84 N27 34.8(3) . . . . ?
C81 N26 C85 C86 165.56(19) . . . . ?
C80 N26 C85 C86 -72.4(2) . . . . ?
Cu4 N26 C85 C86 47.8(2) . . . . ?
C90 N29 C86 C87 -2.4(3) . . . . ?
Cu4 N29 C86 C87 175.54(19) . . . . ?
C90 N29 C86 C85 178.0(2) . . . . ?
Cu4 N29 C86 C85 -4.0(2) . . . . ?
N26 C85 C86 N29 -29.3(3) . . . . ?
N26 C85 C86 C87 151.1(2) . . . . ?
N29 C86 C87 C88 0.5(4) . . . . ?
C85 C86 C87 C88 -179.9(2) . . . . ?
C86 C87 C88 C89 1.2(3) . . . . ?
C86 C87 C88 C92 -180.0(2) . . . . ?
C87 C88 C89 C90 -1.0(3) . . . . ?
C92 C88 C89 C90 -179.9(2) . . . . ?
C86 N29 C90 C89 2.6(3) . . . . ?
Cu4 N29 C90 C89 -174.62(17) . . . . ?
C86 N29 C90 C91 -174.1(2) . . . . ?
Cu4 N29 C90 C91 8.7(3) . . . . ?
C88 C89 C90 N29 -1.0(3) . . . . ?
C88 C89 C90 C91 175.9(2) . . . . ?
N29 C90 C91 O14 -172.7(2) . . . . ?
C89 C90 C91 O14 10.4(3) . . . . ?
N29 C90 C91 O13 10.0(3) . . . . ?
C89 C90 C91 O13 -166.8(2) . . . . ?
N31 N30 C92 C93 0.1(3) . . . . ?
N31 N30 C92 C88 179.6(2) . . . . ?
C87 C88 C92 N30 -178.1(2) . . . . ?
C89 C88 C92 N30 0.7(3) . . . . ?
C87 C88 C92 C93 1.4(4) . . . . ?
C89 C88 C92 C93 -179.8(2) . . . . ?
N31 N32 C93 C92 -0.2(3) . . . . ?
C94 N32 C93 C92 -176.8(2) . . . . ?
N30 C92 C93 N32 0.1(3) . . . . ?
C88 C92 C93 N32 -179.4(2) . . . . ?
C93 N32 C94 C95 90.9(3) . . . . ?
N31 N32 C94 C95 -85.5(3) . . . . ?
N32 C94 C95 C96 -68.9(3) . . . . ?
C94 C95 C96 O15 -39.9(3) . . . . ?
C94 C95 C96 O16 140.9(3) . . . . ?
